data_1540631
loop_
_publ_author_name
'Al-Khafaji, Yahya'
'Prior, Timothy'
'Elsegood, Mark'
'Redshaw, Carl'

_publ_section_title
;
 Molybdenum (VI) Imido Complexes Derived from Chelating Phenols:
 Synthesis, Characterization and &#x025B;-Caprolactone ROP Capability
;
_journal_issue 4
_journal_name_full Catalysts
_journal_page_first 1928
_journal_paper_doi 10.3390/catal5041928
_journal_volume 5
_journal_year 2015
_chemical_formula_moiety 'C92 H122 F10 Mo2 N2 O8, 6(C2 H3 N)'
_chemical_formula_sum 'C104 H140 F10 Mo2 N8 O8'
_chemical_formula_weight 2012.11
_space_group_crystal_system triclinic
_space_group_IT_number 2
_space_group_name_Hall '-P 1'
_space_group_name_H-M_alt 'P -1'
_symmetry_space_group_name_Hall '-P 1'
_symmetry_space_group_name_H-M 'P -1'
_atom_sites_solution_hydrogens geom
_atom_sites_solution_primary iterative
_atom_sites_solution_secondary difmap
_audit_creation_method SHELXL-2014/7
_cell_angle_alpha 79.933(6)
_cell_angle_beta 81.162(6)
_cell_angle_gamma 81.434(6)
_cell_formula_units_Z 4
_cell_length_a 18.7522(10)
_cell_length_b 22.6704(12)
_cell_length_c 25.8469(18)
_cell_measurement_reflns_used 60854
_cell_measurement_temperature 100(2)
_cell_measurement_theta_max 25.1
_cell_measurement_theta_min 3.0
_cell_volume 10605.9(11)
_computing_cell_refinement
;
CrystalClear-SM Expert 3.1 b27 (Rigaku, 2012)
;
_computing_data_collection
;
CrystalClear-SM Expert 3.1 b27 (Rigaku, 2012)
;
_computing_data_reduction
;
CrystalClear-SM Expert 3.1 b27 (Rigaku, 2012)
;
_computing_molecular_graphics 'Bruker SHELXTL'
_computing_publication_material 'Bruker SHELXTL'
_computing_structure_refinement 'SHELXL-2014/7 (Sheldrick, 2014)'
_computing_structure_solution 'SHELXT, (Sheldrick, 2015)'
_diffrn_ambient_temperature 100(2)
_diffrn_detector CCD
_diffrn_detector_area_resol_mean 28.5714
_diffrn_measured_fraction_theta_full 0.984
_diffrn_measured_fraction_theta_max 0.984
_diffrn_measurement_device
;
AFC12 (Right): Kappa 3 circle
;
_diffrn_measurement_device_type
;
Rigaku Saturn724+ (2x2 bin mode)
;
_diffrn_measurement_method 'profile data from \w-scans'
_diffrn_measurement_specimen_support MiTeGen
_diffrn_radiation_monochromator Confocal
_diffrn_radiation_type MoK\a
_diffrn_radiation_wavelength 0.71073
_diffrn_reflns_av_R_equivalents 0.1819
_diffrn_reflns_av_unetI/netI 0.2723
_diffrn_reflns_laue_measured_fraction_full 0.984
_diffrn_reflns_laue_measured_fraction_max 0.984
_diffrn_reflns_limit_h_max 22
_diffrn_reflns_limit_h_min -22
_diffrn_reflns_limit_k_max 26
_diffrn_reflns_limit_k_min -26
_diffrn_reflns_limit_l_max 30
_diffrn_reflns_limit_l_min -29
_diffrn_reflns_number 101749
_diffrn_reflns_point_group_measured_fraction_full 0.984
_diffrn_reflns_point_group_measured_fraction_max 0.984
_diffrn_reflns_theta_full 25.027
_diffrn_reflns_theta_max 25.027
_diffrn_reflns_theta_min 2.993
_diffrn_source 'Rotating Anode'
_exptl_absorpt_coefficient_mu 0.310
_exptl_absorpt_correction_T_max 0.994
_exptl_absorpt_correction_T_min 0.976
_exptl_absorpt_correction_type multi-scan
_exptl_crystal_colour 'dark red/black'
_exptl_crystal_density_diffrn 1.260
_exptl_crystal_density_method 'not measured'
_exptl_crystal_description Chip
_exptl_crystal_F_000 4232
_exptl_crystal_size_max 0.080
_exptl_crystal_size_mid 0.050
_exptl_crystal_size_min 0.020
_refine_diff_density_max 0.879
_refine_diff_density_min -2.059
_refine_diff_density_rms 0.097
_refine_ls_extinction_method none
_refine_ls_goodness_of_fit_ref 0.861
_refine_ls_hydrogen_treatment constr
_refine_ls_matrix_type full
_refine_ls_number_parameters 2420
_refine_ls_number_reflns 36898
_refine_ls_number_restraints 550
_refine_ls_restrained_S_all 0.862
_refine_ls_R_factor_all 0.1886
_refine_ls_R_factor_gt 0.0839
_refine_ls_shift/su_max 0.001
_refine_ls_shift/su_mean 0.000
_refine_ls_structure_factor_coef Fsqd
_refine_ls_weighting_details 'w=1/[\s^2^(Fo^2^)+(0.0712P)^2^] where P=(Fo^2^+2Fc^2^)/3'
_refine_ls_weighting_scheme calc
_refine_ls_wR_factor_gt 0.1769
_refine_ls_wR_factor_ref 0.2123
_reflns_Friedel_coverage 0.000
_reflns_number_gt 14715
_reflns_number_total 36898
_reflns_threshold_expression 'I > 2\s(I)'
_cod_data_source_file catalysts-05-00-1928-CIF.cif
_cod_data_source_block 7-6MeCN
_cod_depositor_comments
;
The following automatic conversions were performed:

'_exptl_absorpt_correction_type' value 'Multi-scan' changed to
'multi-scan' according to
/usr/data/users/saulius/crontab/automatic-downloads/current/MDPI/lib/dictionaries/cif_core.dic
dictionary named 'cif_core.dic' version 2.4.2 from 2011-04-26.

Automatic conversion script
Id: cif_fix_values 4268 2015-11-12 08:31:59Z antanas 
;
_cod_database_code 1540631
_shelx_shelxl_version_number 2014/7
_shelx_space_group_comment
; 
The symmetry employed for this shelxl refinement is uniquely defined 
by the following loop, which should always be used as a source of 
symmetry information in preference to the above space-group names. 
They are only intended as comments. 
;
_shelx_estimated_absorpt_t_min 0.976
_shelx_estimated_absorpt_t_max 0.994

loop_
_space_group_symop_operation_xyz
'x, y, z'
'-x, -y, -z'

loop_
_atom_site_label
_atom_site_type_symbol
_atom_site_fract_x
_atom_site_fract_y
_atom_site_fract_z
_atom_site_U_iso_or_equiv
_atom_site_adp_type
_atom_site_occupancy
_atom_site_site_symmetry_order
_atom_site_calc_flag
_atom_site_refinement_flags_posn
_atom_site_refinement_flags_adp
_atom_site_refinement_flags_occupancy
_atom_site_disorder_assembly
_atom_site_disorder_group
Mo1 Mo -0.16270(4) 0.68518(3) 0.19755(3) 0.0410(2) Uani 1 1 d . . . . .
O1 O -0.1523(3) 0.7520(2) 0.14108(17) 0.0403(13) Uani 1 1 d . . . . .
O2 O -0.0978(3) 0.6380(2) 0.14945(18) 0.0410(13) Uani 1 1 d . . . . .
Mo2 Mo 0.37175(4) 0.86378(4) 0.20366(3) 0.0471(2) Uani 1 1 d . . . . .
O3 O 0.3001(3) 0.8976(2) 0.25661(18) 0.0468(15) Uani 1 1 d . . . . .
O4 O 0.3697(3) 0.7901(2) 0.25379(17) 0.0433(14) Uani 1 1 d . . . . .
C1 C -0.1038(4) 0.7725(4) 0.0987(3) 0.038(2) Uani 1 1 d . . . . .
C2 C -0.1312(5) 0.8107(4) 0.0545(3) 0.044(2) Uani 1 1 d . . . . .
C3 C -0.0822(4) 0.8349(4) 0.0143(3) 0.045(2) Uani 1 1 d . . . . .
H3 H -0.1003 0.8609 -0.0151 0.055 Uiso 1 1 calc R U . . .
C4 C -0.0065(5) 0.8232(4) 0.0143(3) 0.045(2) Uani 1 1 d . . . . .
C5 C 0.0172(4) 0.7860(4) 0.0588(3) 0.043(2) Uani 1 1 d . . . . .
H5 H 0.0681 0.7781 0.0604 0.051 Uiso 1 1 calc R U . . .
C6 C -0.0281(4) 0.7603(3) 0.1002(3) 0.0347(19) Uani 1 1 d . . . . .
C7 C -0.2141(4) 0.8241(4) 0.0526(3) 0.047(2) Uani 1 1 d . . . . .
C8 C -0.2437(4) 0.7634(4) 0.0512(3) 0.058(3) Uani 1 1 d . . . . .
H8A H -0.2960 0.7713 0.0486 0.088 Uiso 1 1 calc R U . . .
H8B H -0.2355 0.7352 0.0837 0.088 Uiso 1 1 calc R U . . .
H8C H -0.2183 0.7457 0.0204 0.088 Uiso 1 1 calc R U . . .
C9 C -0.2554(5) 0.8520(4) 0.1000(3) 0.061(2) Uani 1 1 d . . . . .
H9A H -0.2360 0.8893 0.1019 0.092 Uiso 1 1 calc R U . . .
H9B H -0.2495 0.8235 0.1327 0.092 Uiso 1 1 calc R U . . .
H9C H -0.3071 0.8612 0.0959 0.092 Uiso 1 1 calc R U . . .
C10 C -0.2313(5) 0.8675(4) 0.0024(3) 0.062(3) Uani 1 1 d . . . . .
H10A H -0.2065 0.9033 -0.0008 0.093 Uiso 1 1 calc R U . . .
H10B H -0.2839 0.8796 0.0046 0.093 Uiso 1 1 calc R U . . .
H10C H -0.2145 0.8473 -0.0286 0.093 Uiso 1 1 calc R U . . .
C11 C 0.0473(5) 0.8523(4) -0.0291(3) 0.051(2) Uani 1 1 d . . . . .
C12 C 0.0117(6) 0.8915(5) -0.0740(3) 0.080(4) Uani 1 1 d . . . . .
H12A H -0.0122 0.8665 -0.0917 0.120 Uiso 1 1 calc R U . . .
H12B H 0.0487 0.9109 -0.0996 0.120 Uiso 1 1 calc R U . . .
H12C H -0.0246 0.9225 -0.0599 0.120 Uiso 1 1 calc R U . . .
C13 C 0.0907(5) 0.8910(4) -0.0040(3) 0.068(3) Uani 1 1 d . . . . .
H13A H 0.0587 0.9267 0.0059 0.102 Uiso 1 1 calc R U . . .
H13B H 0.1317 0.9038 -0.0298 0.102 Uiso 1 1 calc R U . . .
H13C H 0.1091 0.8669 0.0276 0.102 Uiso 1 1 calc R U . . .
C14 C 0.1021(5) 0.8023(4) -0.0514(3) 0.062(3) Uani 1 1 d . . . . .
H14A H 0.1245 0.7760 -0.0224 0.093 Uiso 1 1 calc R U . . .
H14B H 0.1399 0.8207 -0.0769 0.093 Uiso 1 1 calc R U . . .
H14C H 0.0768 0.7784 -0.0692 0.093 Uiso 1 1 calc R U . . .
C15 C -0.0287(4) 0.6183(3) 0.1320(3) 0.0367(19) Uani 1 1 d . . . . .
C16 C -0.0118(4) 0.5620(3) 0.1141(3) 0.0357(18) Uani 1 1 d . . . . .
C17 C 0.0592(5) 0.5461(4) 0.0922(3) 0.045(2) Uani 1 1 d . . . . .
H17 H 0.0713 0.5076 0.0813 0.054 Uiso 1 1 calc R U . . .
C18 C 0.1142(4) 0.5836(4) 0.0851(3) 0.0394(19) Uani 1 1 d . . . . .
C19 C 0.0948(4) 0.6383(4) 0.1034(3) 0.0362(19) Uani 1 1 d . . . . .
H19 H 0.1304 0.6651 0.0991 0.043 Uiso 1 1 calc R U . . .
C20 C 0.0253(4) 0.6556(3) 0.1279(3) 0.0356(19) Uani 1 1 d . . . . .
C21 C -0.0701(5) 0.5182(4) 0.1203(3) 0.046(2) Uani 1 1 d . . . . .
C22 C -0.1335(4) 0.5491(4) 0.0887(3) 0.050(2) Uani 1 1 d . . . . .
H22A H -0.1153 0.5564 0.0508 0.074 Uiso 1 1 calc R U . . .
H22B H -0.1532 0.5876 0.1008 0.074 Uiso 1 1 calc R U . . .
H22C H -0.1719 0.5228 0.0947 0.074 Uiso 1 1 calc R U . . .
C23 C -0.0984(5) 0.5030(4) 0.1792(3) 0.053(2) Uani 1 1 d . . . . .
H23A H -0.1311 0.4720 0.1842 0.080 Uiso 1 1 calc R U . . .
H23B H -0.1250 0.5394 0.1920 0.080 Uiso 1 1 calc R U . . .
H23C H -0.0573 0.4880 0.1992 0.080 Uiso 1 1 calc R U . . .
C24 C -0.0379(5) 0.4588(4) 0.1000(3) 0.058(2) Uani 1 1 d . . . . .
H24A H 0.0005 0.4382 0.1209 0.087 Uiso 1 1 calc R U . . .
H24B H -0.0174 0.4675 0.0627 0.087 Uiso 1 1 calc R U . . .
H24C H -0.0763 0.4328 0.1035 0.087 Uiso 1 1 calc R U . . .
C25 C 0.1894(5) 0.5655(4) 0.0582(3) 0.058(2) Uani 1 1 d D U . . .
C26 C 0.1787(9) 0.5495(9) 0.0040(5) 0.064(5) Uani 0.547(12) 1 d D U P A 1
H26A H 0.1485 0.5166 0.0101 0.096 Uiso 0.547(12) 1 calc R U P A 1
H26B H 0.1548 0.5851 -0.0170 0.096 Uiso 0.547(12) 1 calc R U P A 1
H26C H 0.2262 0.5368 -0.0151 0.096 Uiso 0.547(12) 1 calc R U P A 1
C27 C 0.2230(9) 0.5073(7) 0.0903(6) 0.069(5) Uani 0.547(12) 1 d D U P A 1
H27A H 0.1902 0.4764 0.0954 0.104 Uiso 0.547(12) 1 calc R U P A 1
H27B H 0.2698 0.4929 0.0712 0.104 Uiso 0.547(12) 1 calc R U P A 1
H27C H 0.2306 0.5156 0.1250 0.104 Uiso 0.547(12) 1 calc R U P A 1
C28 C 0.2356(10) 0.6158(7) 0.0483(8) 0.063(5) Uani 0.547(12) 1 d D U P A 1
H28A H 0.2839 0.6021 0.0308 0.094 Uiso 0.547(12) 1 calc R U P A 1
H28B H 0.2128 0.6504 0.0256 0.094 Uiso 0.547(12) 1 calc R U P A 1
H28C H 0.2404 0.6277 0.0822 0.094 Uiso 0.547(12) 1 calc R U P A 1
C26X C 0.2085(12) 0.5065(8) 0.0337(9) 0.075(6) Uani 0.453(12) 1 d D U P A 2
H26D H 0.2597 0.5028 0.0182 0.113 Uiso 0.453(12) 1 calc R U P A 2
H26E H 0.2003 0.4718 0.0614 0.113 Uiso 0.453(12) 1 calc R U P A 2
H26F H 0.1777 0.5077 0.0061 0.113 Uiso 0.453(12) 1 calc R U P A 2
C27X C 0.2453(10) 0.5569(10) 0.0997(6) 0.064(6) Uani 0.453(12) 1 d D U P A 2
H27D H 0.2944 0.5451 0.0825 0.096 Uiso 0.453(12) 1 calc R U P A 2
H27E H 0.2441 0.5949 0.1132 0.096 Uiso 0.453(12) 1 calc R U P A 2
H27F H 0.2321 0.5252 0.1292 0.096 Uiso 0.453(12) 1 calc R U P A 2
C28X C 0.2177(13) 0.6175(8) 0.0166(8) 0.067(6) Uani 0.453(12) 1 d D U P A 2
H28D H 0.2667 0.6039 0.0001 0.101 Uiso 0.453(12) 1 calc R U P A 2
H28E H 0.1850 0.6292 -0.0106 0.101 Uiso 0.453(12) 1 calc R U P A 2
H28F H 0.2195 0.6522 0.0341 0.101 Uiso 0.453(12) 1 calc R U P A 2
C29 C 0.0035(4) 0.7170(3) 0.1449(3) 0.0327(18) Uani 1 1 d . . . . .
H29 H -0.0373 0.7122 0.1745 0.039 Uiso 1 1 calc R U . . .
C30 C 0.0622(4) 0.7408(3) 0.1667(3) 0.0333(18) Uani 1 1 d . . . . .
C31 C 0.0636(4) 0.8026(3) 0.1646(3) 0.0362(18) Uani 1 1 d . . . . .
H31 H 0.0301 0.8304 0.1456 0.043 Uiso 1 1 calc R U . . .
C32 C 0.1119(4) 0.8247(4) 0.1893(3) 0.043(2) Uani 1 1 d . . . . .
H32 H 0.1118 0.8671 0.1864 0.052 Uiso 1 1 calc R U . . .
C33 C 0.1613(4) 0.7851(4) 0.2186(3) 0.0373(19) Uani 1 1 d . . . . .
C34 C 0.1610(4) 0.7242(4) 0.2202(3) 0.042(2) Uani 1 1 d . . . . .
H34 H 0.1955 0.6965 0.2385 0.051 Uiso 1 1 calc R U . . .
C35 C 0.1113(4) 0.7016(4) 0.1956(3) 0.0373(19) Uani 1 1 d . . . . .
H35 H 0.1112 0.6592 0.1988 0.045 Uiso 1 1 calc R U . . .
C36 C 0.2146(4) 0.8110(3) 0.2449(3) 0.0350(19) Uani 1 1 d . . . . .
H36 H 0.2552 0.8227 0.2168 0.042 Uiso 1 1 calc R U . . .
C37 C 0.2290(4) 0.9084(4) 0.2762(3) 0.038(2) Uani 1 1 d . . . . .
C38 C 0.2026(5) 0.9592(3) 0.3009(3) 0.041(2) Uani 1 1 d . . . . .
C39 C 0.1313(4) 0.9629(3) 0.3229(3) 0.040(2) Uani 1 1 d . . . . .
H39 H 0.1128 0.9958 0.3414 0.048 Uiso 1 1 calc R U . . .
C40 C 0.0834(4) 0.9224(3) 0.3205(3) 0.041(2) Uani 1 1 d . . . . .
C41 C 0.1120(4) 0.8751(4) 0.2923(3) 0.041(2) Uani 1 1 d . . . . .
H41 H 0.0808 0.8469 0.2892 0.049 Uiso 1 1 calc R U . . .
C42 C 0.1822(4) 0.8675(3) 0.2691(3) 0.0365(19) Uani 1 1 d . . . . .
C43 C 0.2543(6) 1.0045(4) 0.3060(3) 0.062(3) Uani 1 1 d . . . . .
C44 C 0.3198(5) 0.9716(4) 0.3349(3) 0.062(3) Uani 1 1 d . . . . .
H44A H 0.3017 0.9521 0.3703 0.092 Uiso 1 1 calc R U . . .
H44B H 0.3517 1.0011 0.3379 0.092 Uiso 1 1 calc R U . . .
H44C H 0.3473 0.9411 0.3145 0.092 Uiso 1 1 calc R U . . .
C45 C 0.2835(5) 1.0346(4) 0.2495(3) 0.069(3) Uani 1 1 d . . . . .
H45A H 0.3073 1.0033 0.2285 0.104 Uiso 1 1 calc R U . . .
H45B H 0.3187 1.0615 0.2520 0.104 Uiso 1 1 calc R U . . .
H45C H 0.2429 1.0580 0.2322 0.104 Uiso 1 1 calc R U . . .
C46 C 0.2153(5) 1.0537(4) 0.3373(4) 0.072(3) Uani 1 1 d . . . . .
H46A H 0.1757 1.0767 0.3187 0.107 Uiso 1 1 calc R U . . .
H46B H 0.2498 1.0809 0.3407 0.107 Uiso 1 1 calc R U . . .
H46C H 0.1952 1.0352 0.3726 0.107 Uiso 1 1 calc R U . . .
C47 C 0.0059(4) 0.9261(4) 0.3486(3) 0.045(2) Uani 1 1 d . . . . .
C48 C -0.0028(5) 0.8684(4) 0.3888(3) 0.057(2) Uani 1 1 d . . . . .
H48A H -0.0519 0.8715 0.4084 0.085 Uiso 1 1 calc R U . . .
H48B H 0.0330 0.8634 0.4136 0.085 Uiso 1 1 calc R U . . .
H48C H 0.0049 0.8335 0.3701 0.085 Uiso 1 1 calc R U . . .
C49 C -0.0474(5) 0.9319(4) 0.3085(3) 0.065(3) Uani 1 1 d . . . . .
H49A H -0.0466 0.9712 0.2856 0.098 Uiso 1 1 calc R U . . .
H49B H -0.0965 0.9287 0.3273 0.098 Uiso 1 1 calc R U . . .
H49C H -0.0333 0.8996 0.2868 0.098 Uiso 1 1 calc R U . . .
C50 C -0.0136(5) 0.9786(4) 0.3794(3) 0.056(2) Uani 1 1 d . . . . .
H50A H -0.0106 1.0166 0.3549 0.083 Uiso 1 1 calc R U . . .
H50B H 0.0204 0.9751 0.4053 0.083 Uiso 1 1 calc R U . . .
H50C H -0.0632 0.9779 0.3979 0.083 Uiso 1 1 calc R U . . .
C51 C 0.3225(4) 0.7636(4) 0.2940(3) 0.040(2) Uani 1 1 d . . . . .
C52 C 0.3490(5) 0.7287(4) 0.3395(3) 0.047(2) Uani 1 1 d . . . . .
C53 C 0.3027(4) 0.6959(3) 0.3757(3) 0.041(2) Uani 1 1 d . . . . .
H53 H 0.3218 0.6709 0.4052 0.049 Uiso 1 1 calc R U . . .
C54 C 0.2291(4) 0.6972(3) 0.3715(3) 0.0367(19) Uani 1 1 d . . . . .
C55 C 0.2040(4) 0.7356(3) 0.3281(3) 0.0318(18) Uani 1 1 d . . . . .
H55 H 0.1535 0.7401 0.3252 0.038 Uiso 1 1 calc R U . . .
C56 C 0.2486(4) 0.7675(3) 0.2890(3) 0.038(2) Uani 1 1 d . . . . .
C57 C 0.4286(5) 0.7306(5) 0.3491(3) 0.066(3) Uani 1 1 d . . . . .
C58 C 0.4438(5) 0.6918(5) 0.4027(3) 0.087(4) Uani 1 1 d . . . . .
H58A H 0.4927 0.6959 0.4095 0.131 Uiso 1 1 calc R U . . .
H58B H 0.4406 0.6494 0.4014 0.131 Uiso 1 1 calc R U . . .
H58C H 0.4078 0.7056 0.4312 0.131 Uiso 1 1 calc R U . . .
C59 C 0.4835(5) 0.7025(4) 0.3053(3) 0.071(3) Uani 1 1 d . . . . .
H59A H 0.4754 0.7253 0.2704 0.106 Uiso 1 1 calc R U . . .
H59B H 0.4761 0.6603 0.3066 0.106 Uiso 1 1 calc R U . . .
H59C H 0.5333 0.7042 0.3115 0.106 Uiso 1 1 calc R U . . .
C60 C 0.4427(5) 0.7944(4) 0.3506(3) 0.066(3) Uani 1 1 d . . . . .
H60A H 0.4380 0.8191 0.3159 0.099 Uiso 1 1 calc R U . . .
H60B H 0.4919 0.7936 0.3592 0.099 Uiso 1 1 calc R U . . .
H60C H 0.4072 0.8118 0.3776 0.099 Uiso 1 1 calc R U . . .
C61 C 0.1773(4) 0.6604(4) 0.4096(3) 0.044(2) Uani 1 1 d . . . . .
C62 C 0.2168(5) 0.6144(4) 0.4500(3) 0.052(2) Uani 1 1 d . . . . .
H62A H 0.2542 0.5879 0.4313 0.077 Uiso 1 1 calc R U . . .
H62B H 0.1817 0.5903 0.4730 0.077 Uiso 1 1 calc R U . . .
H62C H 0.2397 0.6358 0.4716 0.077 Uiso 1 1 calc R U . . .
C63 C 0.1195(4) 0.7018(4) 0.4397(3) 0.053(2) Uani 1 1 d . . . . .
H63A H 0.1432 0.7237 0.4604 0.079 Uiso 1 1 calc R U . . .
H63B H 0.0855 0.6774 0.4636 0.079 Uiso 1 1 calc R U . . .
H63C H 0.0930 0.7307 0.4144 0.079 Uiso 1 1 calc R U . . .
C64 C 0.1379(5) 0.6256(4) 0.3787(3) 0.053(2) Uani 1 1 d . . . . .
H64A H 0.1108 0.6543 0.3535 0.080 Uiso 1 1 calc R U . . .
H64B H 0.1040 0.6018 0.4036 0.080 Uiso 1 1 calc R U . . .
H64C H 0.1737 0.5984 0.3594 0.080 Uiso 1 1 calc R U . . .
N1 N -0.2096(3) 0.7389(3) 0.2367(2) 0.0441(17) Uani 1 1 d . . . . .
C65 C -0.2300(4) 0.7917(4) 0.2569(3) 0.046(2) Uani 1 1 d . . . . .
C66 C -0.2921(5) 0.8006(4) 0.2922(3) 0.052(2) Uani 1 1 d . . . . .
F1 F -0.3338(3) 0.7555(2) 0.30948(16) 0.0629(14) Uani 1 1 d . . . . .
C67 C -0.3155(5) 0.8544(5) 0.3109(3) 0.062(3) Uani 1 1 d . . . . .
F2 F -0.3759(3) 0.8613(3) 0.34554(19) 0.0841(18) Uani 1 1 d . . . . .
C68 C -0.2744(6) 0.9014(5) 0.2949(4) 0.067(3) Uani 1 1 d . . . . .
F3 F -0.2963(3) 0.9552(3) 0.3122(2) 0.0931(19) Uani 1 1 d . . . . .
C69 C -0.2123(5) 0.8952(4) 0.2588(3) 0.059(2) Uani 1 1 d . . . . .
F4 F -0.1728(3) 0.9409(2) 0.2432(2) 0.0751(16) Uani 1 1 d . . . . .
C70 C -0.1916(5) 0.8413(4) 0.2419(3) 0.051(2) Uani 1 1 d . . . . .
F5 F -0.1276(3) 0.8352(2) 0.20872(17) 0.0558(13) Uani 1 1 d . . . . .
O5 O -0.2351(3) 0.6431(2) 0.19033(19) 0.0507(15) Uani 1 1 d . . . . .
C71 C -0.3130(5) 0.6376(4) 0.2069(3) 0.052(2) Uani 1 1 d . . . . .
C72 C -0.3285(5) 0.5929(5) 0.1729(4) 0.090(4) Uani 1 1 d . . . . .
H72A H -0.3184 0.6097 0.1353 0.135 Uiso 1 1 calc R U . . .
H72B H -0.3797 0.5861 0.1813 0.135 Uiso 1 1 calc R U . . .
H72C H -0.2973 0.5546 0.1804 0.135 Uiso 1 1 calc R U . . .
C73 C -0.3215(5) 0.6115(4) 0.2650(3) 0.074(3) Uani 1 1 d . . . . .
H73A H -0.2867 0.5750 0.2710 0.110 Uiso 1 1 calc R U . . .
H73B H -0.3711 0.6013 0.2761 0.110 Uiso 1 1 calc R U . . .
H73C H -0.3122 0.6413 0.2857 0.110 Uiso 1 1 calc R U . . .
C74 C -0.3561(5) 0.6982(4) 0.1949(3) 0.059(3) Uani 1 1 d . . . . .
H74A H -0.3460 0.7250 0.2180 0.089 Uiso 1 1 calc R U . . .
H74B H -0.4081 0.6939 0.2010 0.089 Uiso 1 1 calc R U . . .
H74C H -0.3426 0.7154 0.1578 0.089 Uiso 1 1 calc R U . . .
O6 O -0.1037(3) 0.6438(2) 0.24856(18) 0.0501(15) Uani 1 1 d . . . . .
C75 C -0.0902(5) 0.6484(4) 0.3010(3) 0.049(2) Uani 1 1 d . . . . .
C76 C -0.0586(5) 0.7060(4) 0.2999(3) 0.052(2) Uani 1 1 d . . . . .
H76A H -0.0185 0.7099 0.2708 0.078 Uiso 1 1 calc R U . . .
H76B H -0.0403 0.7051 0.3336 0.078 Uiso 1 1 calc R U . . .
H76C H -0.0964 0.7405 0.2946 0.078 Uiso 1 1 calc R U . . .
C77 C -0.0350(5) 0.5955(4) 0.3144(3) 0.065(3) Uani 1 1 d . . . . .
H77A H -0.0552 0.5582 0.3139 0.098 Uiso 1 1 calc R U . . .
H77B H -0.0223 0.5956 0.3497 0.098 Uiso 1 1 calc R U . . .
H77C H 0.0086 0.5981 0.2882 0.098 Uiso 1 1 calc R U . . .
C78 C -0.1604(5) 0.6438(4) 0.3392(3) 0.062(3) Uani 1 1 d . . . . .
H78A H -0.1968 0.6777 0.3286 0.092 Uiso 1 1 calc R U . . .
H78B H -0.1508 0.6450 0.3752 0.092 Uiso 1 1 calc R U . . .
H78C H -0.1787 0.6057 0.3383 0.092 Uiso 1 1 calc R U . . .
N2 N 0.4218(4) 0.8184(3) 0.1588(3) 0.0516(19) Uani 1 1 d . . . . .
C79 C 0.4432(5) 0.7686(4) 0.1353(3) 0.052(2) Uani 1 1 d . . . . .
C80 C 0.5126(5) 0.7594(4) 0.1050(3) 0.050(2) Uani 1 1 d . . . . .
F6 F 0.5562(3) 0.8024(2) 0.09758(17) 0.0577(13) Uani 1 1 d . . . . .
C81 C 0.5350(5) 0.7065(5) 0.0834(3) 0.062(3) Uani 1 1 d . . . . .
F7 F 0.6012(3) 0.7003(2) 0.05559(19) 0.0725(16) Uani 1 1 d . . . . .
C82 C 0.4907(6) 0.6643(5) 0.0903(4) 0.069(3) Uani 1 1 d . . . . .
F8 F 0.5134(4) 0.6141(3) 0.0690(2) 0.098(2) Uani 1 1 d . . . . .
C83 C 0.4245(6) 0.6715(5) 0.1186(4) 0.068(3) Uani 1 1 d . . . . .
F9 F 0.3786(3) 0.6284(3) 0.1241(2) 0.091(2) Uani 1 1 d . . . . .
C84 C 0.4010(5) 0.7222(4) 0.1403(3) 0.057(3) Uani 1 1 d . . . . .
F10 F 0.3332(3) 0.7286(2) 0.16808(19) 0.0715(16) Uani 1 1 d . . . . .
O7 O 0.4384(3) 0.9067(3) 0.2179(2) 0.0568(17) Uani 1 1 d . . . . .
C85 C 0.5143(5) 0.9151(5) 0.2064(3) 0.058(3) Uani 1 1 d . . . . .
C86 C 0.5283(5) 0.9426(4) 0.1481(3) 0.065(3) Uani 1 1 d . . . . .
H86A H 0.5180 0.9148 0.1259 0.098 Uiso 1 1 calc R U . . .
H86B H 0.5794 0.9498 0.1391 0.098 Uiso 1 1 calc R U . . .
H86C H 0.4968 0.9810 0.1416 0.098 Uiso 1 1 calc R U . . .
C87 C 0.5242(6) 0.9571(5) 0.2434(4) 0.103(5) Uani 1 1 d . . . . .
H87A H 0.4930 0.9954 0.2358 0.154 Uiso 1 1 calc R U . . .
H87B H 0.5752 0.9645 0.2383 0.154 Uiso 1 1 calc R U . . .
H87C H 0.5108 0.9385 0.2802 0.154 Uiso 1 1 calc R U . . .
C88 C 0.5612(5) 0.8552(5) 0.2150(3) 0.074(3) Uani 1 1 d . . . . .
H88A H 0.5527 0.8371 0.2524 0.110 Uiso 1 1 calc R U . . .
H88B H 0.6125 0.8613 0.2055 0.110 Uiso 1 1 calc R U . . .
H88C H 0.5488 0.8283 0.1929 0.110 Uiso 1 1 calc R U . . .
O8 O 0.3123(3) 0.9116(3) 0.15419(18) 0.0569(17) Uani 1 1 d . . . . .
C89 C 0.3072(5) 0.9167(4) 0.0992(3) 0.054(3) Uani 1 1 d . . . . .
C90 C 0.2453(6) 0.9718(4) 0.0909(3) 0.078(3) Uani 1 1 d . . . . .
H90A H 0.2005 0.9622 0.1139 0.117 Uiso 1 1 calc R U . . .
H90B H 0.2364 0.9796 0.0538 0.117 Uiso 1 1 calc R U . . .
H90C H 0.2606 1.0078 0.1000 0.117 Uiso 1 1 calc R U . . .
C91 C 0.2813(5) 0.8616(4) 0.0884(3) 0.063(3) Uani 1 1 d . . . . .
H91A H 0.3212 0.8284 0.0891 0.095 Uiso 1 1 calc R U . . .
H91B H 0.2647 0.8698 0.0534 0.095 Uiso 1 1 calc R U . . .
H91C H 0.2410 0.8504 0.1155 0.095 Uiso 1 1 calc R U . . .
C92 C 0.3772(5) 0.9321(5) 0.0671(3) 0.072(3) Uani 1 1 d . . . . .
H92A H 0.3949 0.9637 0.0813 0.109 Uiso 1 1 calc R U . . .
H92B H 0.3692 0.9465 0.0302 0.109 Uiso 1 1 calc R U . . .
H92C H 0.4133 0.8960 0.0688 0.109 Uiso 1 1 calc R U . . .
N3 N 0.0564(3) 0.3161(3) 0.2818(2) 0.0387(16) Uani 1 1 d . . . . .
Mo3 Mo 0.07110(4) 0.33175(3) 0.34327(2) 0.03888(19) Uani 1 1 d . . . . .
N4 N 0.6810(3) 0.2018(3) 0.3305(2) 0.0390(16) Uani 1 1 d . . . . .
Mo4 Mo 0.67031(4) 0.17443(3) 0.27260(3) 0.0416(2) Uani 1 1 d . . . . .
O9 O 0.0854(3) 0.2463(2) 0.36614(17) 0.0350(12) Uani 1 1 d . . . . .
O10 O 0.1116(3) 0.3375(2) 0.40797(16) 0.0347(12) Uani 1 1 d . . . . .
O11 O 0.6439(3) 0.1566(2) 0.20723(18) 0.0419(13) Uani 1 1 d . . . . .
F11 F -0.0459(3) 0.3353(2) 0.21254(17) 0.0627(14) Uani 1 1 d . . . . .
O12 O 0.6535(3) 0.2577(2) 0.24012(18) 0.0423(14) Uani 1 1 d . . . . .
F12 F -0.0252(3) 0.2811(3) 0.12550(18) 0.0811(18) Uani 1 1 d . . . . .
O13 O -0.0198(3) 0.3605(2) 0.37179(18) 0.0440(13) Uani 1 1 d . . . . .
F13 F 0.0983(3) 0.2072(3) 0.1034(2) 0.097(2) Uani 1 1 d . . . . .
O14 O 0.1247(3) 0.3959(2) 0.31499(18) 0.0465(14) Uani 1 1 d . . . . .
F14 F 0.2014(3) 0.1857(3) 0.1695(2) 0.0912(19) Uani 1 1 d . . . . .
O15 O 0.7622(3) 0.1410(3) 0.25169(19) 0.0530(15) Uani 1 1 d . . . . .
F15 F 0.1804(3) 0.2373(2) 0.25790(18) 0.0671(14) Uani 1 1 d . . . . .
O16 O 0.6094(3) 0.1174(2) 0.30556(19) 0.0453(14) Uani 1 1 d . . . . .
F16 F 0.7755(3) 0.1922(2) 0.40458(17) 0.0594(13) Uani 1 1 d . . . . .
F17 F 0.7598(3) 0.2706(2) 0.47343(18) 0.0691(15) Uani 1 1 d . . . . .
F18 F 0.6486(3) 0.3616(2) 0.47271(19) 0.0743(16) Uani 1 1 d . . . . .
F19 F 0.5510(3) 0.3731(2) 0.40302(19) 0.0683(15) Uani 1 1 d . . . . .
F20 F 0.5642(3) 0.2938(2) 0.33498(17) 0.0548(12) Uani 1 1 d . . . . .
C93 C 0.1280(5) 0.2041(3) 0.3983(3) 0.0371(19) Uani 1 1 d . . . . .
C94 C 0.0952(4) 0.1553(3) 0.4296(3) 0.040(2) Uani 1 1 d . . . . .
C95 C 0.1399(5) 0.1131(3) 0.4601(3) 0.042(2) Uani 1 1 d . . . . .
H95 H 0.1191 0.0802 0.4821 0.050 Uiso 1 1 calc R U . . .
C96 C 0.2123(5) 0.1164(4) 0.4601(3) 0.045(2) Uani 1 1 d . . . . .
C97 C 0.2426(5) 0.1629(4) 0.4283(3) 0.048(2) Uani 1 1 d . . . . .
H97 H 0.2931 0.1648 0.4272 0.058 Uiso 1 1 calc R U . . .
C98 C 0.2021(4) 0.2078(3) 0.3973(3) 0.0363(18) Uani 1 1 d . U . . .
C99 C 0.0128(5) 0.1511(4) 0.4322(3) 0.043(2) Uani 1 1 d . . . . .
C100 C -0.0313(4) 0.2032(4) 0.4571(3) 0.049(2) Uani 1 1 d . . . . .
H10D H -0.0201 0.2415 0.4354 0.073 Uiso 1 1 calc R U . . .
H10E H -0.0190 0.2015 0.4928 0.073 Uiso 1 1 calc R U . . .
H10F H -0.0833 0.2002 0.4591 0.073 Uiso 1 1 calc R U . . .
C101 C -0.0079(5) 0.0925(4) 0.4666(3) 0.058(3) Uani 1 1 d . . . . .
H10G H -0.0599 0.0907 0.4673 0.086 Uiso 1 1 calc R U . . .
H10H H 0.0028 0.0914 0.5027 0.086 Uiso 1 1 calc R U . . .
H10I H 0.0203 0.0579 0.4518 0.086 Uiso 1 1 calc R U . . .
C102 C -0.0066(5) 0.1527(4) 0.3770(3) 0.056(3) Uani 1 1 d . . . . .
H10J H -0.0578 0.1468 0.3794 0.083 Uiso 1 1 calc R U . . .
H10K H 0.0243 0.1205 0.3604 0.083 Uiso 1 1 calc R U . . .
H10L H 0.0013 0.1919 0.3555 0.083 Uiso 1 1 calc R U . . .
C103 C 0.2602(5) 0.0684(4) 0.4955(3) 0.060(2) Uani 1 1 d D U . . .
C104 C 0.2158(7) 0.0372(7) 0.5439(5) 0.073(5) Uani 0.634(11) 1 d D U P B 1
H10M H 0.1833 0.0675 0.5619 0.110 Uiso 0.634(11) 1 calc R U P B 1
H10N H 0.1868 0.0102 0.5328 0.110 Uiso 0.634(11) 1 calc R U P B 1
H10O H 0.2485 0.0136 0.5682 0.110 Uiso 0.634(11) 1 calc R U P B 1
C105 C 0.3119(8) 0.0281(7) 0.4643(6) 0.066(5) Uani 0.634(11) 1 d D U P B 1
H10P H 0.3378 0.0523 0.4341 0.098 Uiso 0.634(11) 1 calc R U P B 1
H10Q H 0.3469 0.0043 0.4868 0.098 Uiso 0.634(11) 1 calc R U P B 1
H10R H 0.2851 0.0008 0.4514 0.098 Uiso 0.634(11) 1 calc R U P B 1
C106 C 0.3099(8) 0.1023(6) 0.5224(6) 0.077(5) Uani 0.634(11) 1 d D U P B 1
H10S H 0.2790 0.1302 0.5440 0.116 Uiso 0.634(11) 1 calc R U P B 1
H10T H 0.3398 0.0726 0.5451 0.116 Uiso 0.634(11) 1 calc R U P B 1
H10U H 0.3416 0.1251 0.4948 0.116 Uiso 0.634(11) 1 calc R U P B 1
C4X C 0.2298(14) 0.0069(8) 0.4958(10) 0.082(7) Uani 0.366(11) 1 d D U P B 2
H4A H 0.2384 -0.0033 0.4598 0.122 Uiso 0.366(11) 1 calc R U P B 2
H4B H 0.2546 -0.0253 0.5196 0.122 Uiso 0.366(11) 1 calc R U P B 2
H4C H 0.1774 0.0112 0.5080 0.122 Uiso 0.366(11) 1 calc R U P B 2
C5X C 0.2468(15) 0.0827(12) 0.5495(7) 0.072(7) Uani 0.366(11) 1 d D U P B 2
H5A H 0.1943 0.0913 0.5600 0.107 Uiso 0.366(11) 1 calc R U P B 2
H5B H 0.2668 0.0483 0.5738 0.107 Uiso 0.366(11) 1 calc R U P B 2
H5C H 0.2702 0.1182 0.5508 0.107 Uiso 0.366(11) 1 calc R U P B 2
C6X C 0.3373(10) 0.0532(14) 0.4689(12) 0.081(8) Uani 0.366(11) 1 d D U P B 2
H6A H 0.3357 0.0449 0.4331 0.121 Uiso 0.366(11) 1 calc R U P B 2
H6B H 0.3646 0.0874 0.4666 0.121 Uiso 0.366(11) 1 calc R U P B 2
H6C H 0.3612 0.0174 0.4896 0.121 Uiso 0.366(11) 1 calc R U P B 2
C107 C 0.1764(4) 0.3397(3) 0.4258(3) 0.0373(19) Uani 1 1 d . . . . .
C108 C 0.1739(4) 0.3764(3) 0.4655(3) 0.0371(19) Uani 1 1 d . . . . .
C109 C 0.2374(5) 0.3686(4) 0.4891(3) 0.047(2) Uani 1 1 d . . . . .
H109 H 0.2383 0.3919 0.5162 0.056 Uiso 1 1 calc R U . . .
C110 C 0.2985(5) 0.3300(4) 0.4765(3) 0.049(2) Uani 1 1 d . . . . .
C111 C 0.2985(4) 0.2988(4) 0.4354(3) 0.045(2) Uani 1 1 d . . . . .
H111 H 0.3413 0.2736 0.4242 0.054 Uiso 1 1 calc R U . . .
C112 C 0.2373(4) 0.3032(3) 0.4096(3) 0.0370(17) Uani 1 1 d . U . . .
C113 C 0.1079(4) 0.4223(3) 0.4794(3) 0.0369(19) Uani 1 1 d . . . . .
C114 C 0.0422(4) 0.3901(4) 0.5042(3) 0.046(2) Uani 1 1 d . . . . .
H11A H 0.0303 0.3664 0.4791 0.055 Uiso 1 1 calc R U . . .
H11B H 0.0005 0.4200 0.5127 0.055 Uiso 1 1 calc R U . . .
H11C H 0.0535 0.3631 0.5367 0.055 Uiso 1 1 calc R U . . .
C115 C 0.0913(4) 0.4656(4) 0.4290(3) 0.046(2) Uani 1 1 d . . . . .
H11D H 0.1345 0.4849 0.4131 0.055 Uiso 1 1 calc R U . . .
H11E H 0.0510 0.4965 0.4380 0.055 Uiso 1 1 calc R U . . .
H11F H 0.0776 0.4430 0.4038 0.055 Uiso 1 1 calc R U . . .
C116 C 0.1235(4) 0.4610(3) 0.5182(3) 0.045(2) Uani 1 1 d . . . . .
H11G H 0.1348 0.4350 0.5511 0.054 Uiso 1 1 calc R U . . .
H11H H 0.0806 0.4902 0.5259 0.054 Uiso 1 1 calc R U . . .
H11I H 0.1650 0.4827 0.5024 0.054 Uiso 1 1 calc R U . . .
C117 C 0.3631(5) 0.3218(5) 0.5067(3) 0.065(2) Uani 1 1 d D U . . .
C118 C 0.3428(7) 0.3015(7) 0.5644(4) 0.075(4) Uani 0.719(9) 1 d D U P C 1
H11J H 0.3860 0.2967 0.5826 0.112 Uiso 0.719(9) 1 calc R U P C 1
H11K H 0.3058 0.3317 0.5790 0.112 Uiso 0.719(9) 1 calc R U P C 1
H11L H 0.3234 0.2628 0.5696 0.112 Uiso 0.719(9) 1 calc R U P C 1
C119 C 0.3961(7) 0.3818(6) 0.4978(5) 0.076(4) Uani 0.719(9) 1 d D U P C 1
H11M H 0.4092 0.3946 0.4597 0.114 Uiso 0.719(9) 1 calc R U P C 1
H11N H 0.3604 0.4128 0.5123 0.114 Uiso 0.719(9) 1 calc R U P C 1
H11O H 0.4397 0.3760 0.5156 0.114 Uiso 0.719(9) 1 calc R U P C 1
C120 C 0.4281(6) 0.2789(6) 0.4851(5) 0.070(3) Uani 0.719(9) 1 d D U P C 1
H12D H 0.4413 0.2923 0.4472 0.106 Uiso 0.719(9) 1 calc R U P C 1
H12E H 0.4697 0.2791 0.5039 0.106 Uiso 0.719(9) 1 calc R U P C 1
H12F H 0.4147 0.2378 0.4906 0.106 Uiso 0.719(9) 1 calc R U P C 1
C18X C 0.3460(16) 0.3539(15) 0.5567(10) 0.068(6) Uani 0.281(9) 1 d D U P C 2
H18A H 0.2973 0.3470 0.5748 0.103 Uiso 0.281(9) 1 calc R U P C 2
H18B H 0.3821 0.3376 0.5809 0.103 Uiso 0.281(9) 1 calc R U P C 2
H18C H 0.3478 0.3974 0.5459 0.103 Uiso 0.281(9) 1 calc R U P C 2
C19X C 0.4358(13) 0.3314(16) 0.4789(11) 0.074(6) Uani 0.281(9) 1 d D U P C 2
H19A H 0.4707 0.3241 0.5046 0.110 Uiso 0.281(9) 1 calc R U P C 2
H19B H 0.4504 0.3035 0.4531 0.110 Uiso 0.281(9) 1 calc R U P C 2
H19C H 0.4348 0.3731 0.4604 0.110 Uiso 0.281(9) 1 calc R U P C 2
C20X C 0.3648(15) 0.2548(8) 0.5346(11) 0.065(6) Uani 0.281(9) 1 d D U P C 2
H20A H 0.3164 0.2481 0.5533 0.098 Uiso 0.281(9) 1 calc R U P C 2
H20B H 0.3789 0.2278 0.5080 0.098 Uiso 0.281(9) 1 calc R U P C 2
H20C H 0.4001 0.2465 0.5601 0.098 Uiso 0.281(9) 1 calc R U P C 2
C121 C 0.2351(4) 0.2635(3) 0.3678(3) 0.0343(15) Uani 1 1 d . U . . .
H121 H 0.1992 0.2859 0.3441 0.041 Uiso 1 1 calc R U . . .
C122 C 0.3073(4) 0.2529(3) 0.3321(3) 0.0360(17) Uani 1 1 d . U . . .
C123 C 0.3295(4) 0.1984(3) 0.3126(3) 0.0358(19) Uani 1 1 d . . . . .
H123 H 0.3009 0.1661 0.3233 0.043 Uiso 1 1 calc R U . . .
C124 C 0.3927(4) 0.1914(4) 0.2780(3) 0.042(2) Uani 1 1 d . . . . .
H124 H 0.4062 0.1542 0.2647 0.050 Uiso 1 1 calc R U . . .
C125 C 0.4371(4) 0.2364(4) 0.2620(3) 0.0357(19) Uani 1 1 d . . . . .
C126 C 0.4136(4) 0.2905(4) 0.2809(3) 0.042(2) Uani 1 1 d . . . . .
H126 H 0.4416 0.3232 0.2698 0.050 Uiso 1 1 calc R U . . .
C127 C 0.3502(4) 0.2979(3) 0.3156(3) 0.043(2) Uani 1 1 d . . . . .
H127 H 0.3362 0.3353 0.3283 0.051 Uiso 1 1 calc R U . . .
C128 C 0.5112(4) 0.2258(3) 0.2299(3) 0.0364(19) Uani 1 1 d . . . . .
H128 H 0.5445 0.2074 0.2567 0.044 Uiso 1 1 calc R U . . .
C129 C 0.5900(4) 0.1498(4) 0.1803(3) 0.039(2) Uani 1 1 d . . . . .
C130 C 0.6073(4) 0.1132(4) 0.1405(3) 0.040(2) Uani 1 1 d . . . . .
C131 C 0.5503(4) 0.1114(4) 0.1114(3) 0.042(2) Uani 1 1 d . . . . .
H131 H 0.5591 0.0867 0.0844 0.050 Uiso 1 1 calc R U . . .
C132 C 0.4830(4) 0.1433(4) 0.1199(3) 0.041(2) Uani 1 1 d . . . . .
C133 C 0.4694(4) 0.1775(3) 0.1604(3) 0.040(2) Uani 1 1 d . . . . .
H133 H 0.4222 0.1988 0.1674 0.048 Uiso 1 1 calc R U . . .
C134 C 0.5217(4) 0.1819(3) 0.1913(3) 0.0335(18) Uani 1 1 d . . . . .
C135 C 0.6836(4) 0.0777(4) 0.1288(3) 0.044(2) Uani 1 1 d . . . . .
C136 C 0.7000(5) 0.0303(4) 0.1785(3) 0.054(2) Uani 1 1 d . . . . .
H13D H 0.6967 0.0510 0.2092 0.065 Uiso 1 1 calc R U . . .
H13E H 0.7492 0.0089 0.1718 0.065 Uiso 1 1 calc R U . . .
H13F H 0.6646 0.0012 0.1856 0.065 Uiso 1 1 calc R U . . .
C137 C 0.7430(4) 0.1200(4) 0.1171(3) 0.056(2) Uani 1 1 d . . . . .
H13G H 0.7353 0.1491 0.0850 0.067 Uiso 1 1 calc R U . . .
H13H H 0.7909 0.0962 0.1117 0.067 Uiso 1 1 calc R U . . .
H13I H 0.7407 0.1417 0.1471 0.067 Uiso 1 1 calc R U . . .
C138 C 0.6891(5) 0.0446(4) 0.0813(3) 0.057(2) Uani 1 1 d . . . . .
H13J H 0.6512 0.0178 0.0876 0.068 Uiso 1 1 calc R U . . .
H13K H 0.7371 0.0207 0.0766 0.068 Uiso 1 1 calc R U . . .
H13L H 0.6827 0.0741 0.0493 0.068 Uiso 1 1 calc R U . . .
C139 C 0.4224(4) 0.1415(4) 0.0864(3) 0.046(2) Uani 1 1 d . . . . .
C140 C 0.4501(5) 0.1090(5) 0.0390(3) 0.067(3) Uani 1 1 d . . . . .
H14D H 0.4921 0.1269 0.0184 0.101 Uiso 1 1 calc R U . . .
H14E H 0.4114 0.1130 0.0165 0.101 Uiso 1 1 calc R U . . .
H14F H 0.4646 0.0661 0.0514 0.101 Uiso 1 1 calc R U . . .
C141 C 0.3613(5) 0.1102(4) 0.1203(3) 0.059(2) Uani 1 1 d . . . . .
H14G H 0.3795 0.0679 0.1323 0.088 Uiso 1 1 calc R U . . .
H14H H 0.3215 0.1118 0.0994 0.088 Uiso 1 1 calc R U . . .
H14I H 0.3436 0.1305 0.1511 0.088 Uiso 1 1 calc R U . . .
C142 C 0.3928(5) 0.2056(4) 0.0647(4) 0.073(3) Uani 1 1 d . . . . .
H14J H 0.3676 0.2262 0.0940 0.110 Uiso 1 1 calc R U . . .
H14K H 0.3587 0.2047 0.0398 0.110 Uiso 1 1 calc R U . . .
H14L H 0.4331 0.2275 0.0464 0.110 Uiso 1 1 calc R U . . .
C143 C 0.6140(5) 0.2933(3) 0.2047(3) 0.040(2) Uani 1 1 d . . . . .
C144 C 0.6434(4) 0.3434(4) 0.1735(3) 0.042(2) Uani 1 1 d . . . . .
C145 C 0.5967(5) 0.3832(4) 0.1414(3) 0.044(2) Uani 1 1 d . . . . .
H145 H 0.6140 0.4189 0.1217 0.053 Uiso 1 1 calc R U . . .
C146 C 0.5284(5) 0.3730(4) 0.1374(3) 0.050(2) Uani 1 1 d . . . . .
C147 C 0.5015(5) 0.3227(4) 0.1672(3) 0.047(2) Uani 1 1 d . . . . .
H147 H 0.4540 0.3152 0.1639 0.057 Uiso 1 1 calc R U . . .
C148 C 0.5426(4) 0.2824(3) 0.2022(3) 0.0375(19) Uani 1 1 d . . . . .
C149 C 0.7204(5) 0.3551(4) 0.1752(3) 0.045(2) Uani 1 1 d . . . . .
C150 C 0.7735(5) 0.3024(4) 0.1548(3) 0.059(3) Uani 1 1 d . . . . .
H15A H 0.7643 0.2644 0.1778 0.088 Uiso 1 1 calc R U . . .
H15B H 0.8237 0.3095 0.1550 0.088 Uiso 1 1 calc R U . . .
H15C H 0.7660 0.3000 0.1185 0.088 Uiso 1 1 calc R U . . .
C151 C 0.7398(5) 0.4127(4) 0.1380(3) 0.068(3) Uani 1 1 d . . . . .
H15D H 0.7365 0.4085 0.1013 0.102 Uiso 1 1 calc R U . . .
H15E H 0.7895 0.4190 0.1409 0.102 Uiso 1 1 calc R U . . .
H15F H 0.7059 0.4474 0.1479 0.102 Uiso 1 1 calc R U . . .
C152 C 0.7337(5) 0.3606(4) 0.2308(3) 0.059(3) Uani 1 1 d . . . . .
H15G H 0.7040 0.3967 0.2420 0.088 Uiso 1 1 calc R U . . .
H15H H 0.7853 0.3640 0.2306 0.088 Uiso 1 1 calc R U . . .
H15I H 0.7205 0.3248 0.2555 0.088 Uiso 1 1 calc R U . . .
C153 C 0.4810(5) 0.4179(4) 0.0990(4) 0.073(2) Uani 1 1 d D U . . .
C154 C 0.5199(7) 0.4203(6) 0.0424(4) 0.093(4) Uani 0.848(9) 1 d D U P D 1
H15J H 0.5274 0.3798 0.0325 0.139 Uiso 0.848(9) 1 calc R U P D 1
H15K H 0.4900 0.4477 0.0181 0.139 Uiso 0.848(9) 1 calc R U P D 1
H15L H 0.5670 0.4350 0.0401 0.139 Uiso 0.848(9) 1 calc R U P D 1
C155 C 0.4689(7) 0.4798(5) 0.1149(5) 0.089(4) Uani 0.848(9) 1 d D U P D 1
H15M H 0.5159 0.4927 0.1168 0.133 Uiso 0.848(9) 1 calc R U P D 1
H15N H 0.4438 0.5084 0.0886 0.133 Uiso 0.848(9) 1 calc R U P D 1
H15O H 0.4392 0.4785 0.1496 0.133 Uiso 0.848(9) 1 calc R U P D 1
C156 C 0.4082(7) 0.3976(5) 0.0959(5) 0.093(4) Uani 0.848(9) 1 d D U P D 1
H15P H 0.4164 0.3573 0.0856 0.139 Uiso 0.848(9) 1 calc R U P D 1
H15Q H 0.3783 0.3962 0.1306 0.139 Uiso 0.848(9) 1 calc R U P D 1
H15R H 0.3830 0.4261 0.0695 0.139 Uiso 0.848(9) 1 calc R U P D 1
C54X C 0.530(3) 0.465(2) 0.072(2) 0.086(8) Uani 0.152(9) 1 d D U P D 2
H54A H 0.5450 0.4843 0.0993 0.128 Uiso 0.152(9) 1 calc R U P D 2
H54B H 0.5727 0.4461 0.0519 0.128 Uiso 0.152(9) 1 calc R U P D 2
H54C H 0.5029 0.4960 0.0484 0.128 Uiso 0.152(9) 1 calc R U P D 2
C55X C 0.419(2) 0.444(2) 0.1361(18) 0.079(8) Uani 0.152(9) 1 d D U P D 2
H55A H 0.4386 0.4606 0.1626 0.119 Uiso 0.152(9) 1 calc R U P D 2
H55B H 0.3885 0.4754 0.1160 0.119 Uiso 0.152(9) 1 calc R U P D 2
H55C H 0.3902 0.4115 0.1539 0.119 Uiso 0.152(9) 1 calc R U P D 2
C56X C 0.459(3) 0.390(2) 0.0562(17) 0.080(8) Uani 0.152(9) 1 d D U P D 2
H56A H 0.5030 0.3749 0.0341 0.119 Uiso 0.152(9) 1 calc R U P D 2
H56B H 0.4312 0.3571 0.0723 0.119 Uiso 0.152(9) 1 calc R U P D 2
H56C H 0.4295 0.4210 0.0343 0.119 Uiso 0.152(9) 1 calc R U P D 2
C157 C 0.0679(4) 0.2876(4) 0.2379(3) 0.044(2) Uani 1 1 d . . . . .
C158 C 0.0145(5) 0.2982(4) 0.2033(3) 0.048(2) Uani 1 1 d . . . . .
C159 C 0.0259(6) 0.2714(5) 0.1594(3) 0.062(3) Uani 1 1 d . . . . .
C160 C 0.0882(7) 0.2327(5) 0.1477(4) 0.074(3) Uani 1 1 d . . . . .
C161 C 0.1406(6) 0.2232(5) 0.1816(4) 0.065(3) Uani 1 1 d . . . . .
C162 C 0.1292(5) 0.2485(4) 0.2256(3) 0.054(2) Uani 1 1 d . . . . .
C163 C 0.6711(5) 0.2405(4) 0.3665(3) 0.043(2) Uani 1 1 d . . . . .
C164 C 0.7197(5) 0.2370(4) 0.4048(3) 0.051(2) Uani 1 1 d . . . . .
C165 C 0.7113(5) 0.2766(4) 0.4378(3) 0.054(2) Uani 1 1 d . . . . .
C166 C 0.6551(5) 0.3223(4) 0.4389(3) 0.055(3) Uani 1 1 d . . . . .
C167 C 0.6057(5) 0.3277(4) 0.4028(3) 0.052(2) Uani 1 1 d . . . . .
C168 C 0.6139(5) 0.2888(4) 0.3691(3) 0.049(2) Uani 1 1 d . . . . .
C169 C -0.0959(4) 0.3722(4) 0.3604(3) 0.046(2) Uani 1 1 d . . . . .
C170 C -0.0993(5) 0.4238(4) 0.3144(3) 0.064(3) Uani 1 1 d . . . . .
H17A H -0.0775 0.4574 0.3222 0.096 Uiso 1 1 calc R U . . .
H17B H -0.1502 0.4373 0.3092 0.096 Uiso 1 1 calc R U . . .
H17C H -0.0726 0.4101 0.2822 0.096 Uiso 1 1 calc R U . . .
C171 C -0.1392(5) 0.3906(4) 0.4100(3) 0.063(3) Uani 1 1 d . . . . .
H17D H -0.1286 0.3596 0.4403 0.095 Uiso 1 1 calc R U . . .
H17E H -0.1912 0.3949 0.4068 0.095 Uiso 1 1 calc R U . . .
H17F H -0.1262 0.4292 0.4153 0.095 Uiso 1 1 calc R U . . .
C172 C -0.1189(5) 0.3173(4) 0.3466(3) 0.055(2) Uani 1 1 d . . . . .
H17G H -0.0871 0.3054 0.3154 0.083 Uiso 1 1 calc R U . . .
H17H H -0.1693 0.3261 0.3389 0.083 Uiso 1 1 calc R U . . .
H17I H -0.1153 0.2842 0.3765 0.083 Uiso 1 1 calc R U . . .
C173 C 0.1496(5) 0.4299(4) 0.2630(3) 0.053(2) Uani 1 1 d . . . . .
C174 C 0.0854(5) 0.4553(4) 0.2342(3) 0.061(3) Uani 1 1 d . . . . .
H17J H 0.0610 0.4221 0.2283 0.073 Uiso 1 1 calc R U . . .
H17K H 0.1020 0.4787 0.2000 0.073 Uiso 1 1 calc R U . . .
H17L H 0.0512 0.4815 0.2555 0.073 Uiso 1 1 calc R U . . .
C175 C 0.2042(5) 0.3906(4) 0.2319(3) 0.070(3) Uani 1 1 d . . . . .
H17M H 0.2441 0.3735 0.2526 0.084 Uiso 1 1 calc R U . . .
H17N H 0.2234 0.4146 0.1987 0.084 Uiso 1 1 calc R U . . .
H17O H 0.1810 0.3579 0.2238 0.084 Uiso 1 1 calc R U . . .
C176 C 0.1832(5) 0.4805(4) 0.2774(3) 0.072(3) Uani 1 1 d . . . . .
H17P H 0.1460 0.5053 0.2981 0.087 Uiso 1 1 calc R U . . .
H17Q H 0.2025 0.5056 0.2449 0.087 Uiso 1 1 calc R U . . .
H17R H 0.2227 0.4635 0.2984 0.087 Uiso 1 1 calc R U . . .
C177 C 0.8360(5) 0.1286(4) 0.2683(3) 0.055(2) Uani 1 1 d . . . . .
C178 C 0.8810(5) 0.0985(4) 0.2252(4) 0.076(3) Uani 1 1 d . . . . .
H17S H 0.8618 0.0612 0.2232 0.091 Uiso 1 1 calc R U . . .
H17T H 0.9314 0.0890 0.2327 0.091 Uiso 1 1 calc R U . . .
H17U H 0.8793 0.1256 0.1913 0.091 Uiso 1 1 calc R U . . .
C179 C 0.8615(5) 0.1878(4) 0.2715(3) 0.058(2) Uani 1 1 d . . . . .
H17V H 0.8596 0.2144 0.2373 0.070 Uiso 1 1 calc R U . . .
H17W H 0.9115 0.1803 0.2799 0.070 Uiso 1 1 calc R U . . .
H17X H 0.8298 0.2070 0.2992 0.070 Uiso 1 1 calc R U . . .
C180 C 0.8305(5) 0.0863(4) 0.3211(3) 0.064(3) Uani 1 1 d . . . . .
H18D H 0.8025 0.1081 0.3487 0.077 Uiso 1 1 calc R U . . .
H18E H 0.8795 0.0717 0.3305 0.077 Uiso 1 1 calc R U . . .
H18F H 0.8061 0.0519 0.3182 0.077 Uiso 1 1 calc R U . . .
C181 C 0.5743(5) 0.0962(4) 0.3586(3) 0.046(2) Uani 1 1 d . . . . .
C182 C 0.5309(6) 0.0478(4) 0.3504(3) 0.065(3) Uani 1 1 d . . . . .
H18G H 0.4963 0.0654 0.3254 0.098 Uiso 1 1 calc R U . . .
H18H H 0.5043 0.0318 0.3844 0.098 Uiso 1 1 calc R U . . .
H18I H 0.5641 0.0151 0.3362 0.098 Uiso 1 1 calc R U . . .
C183 C 0.5242(5) 0.1482(3) 0.3810(3) 0.049(2) Uani 1 1 d . . . . .
H18J H 0.5535 0.1783 0.3868 0.074 Uiso 1 1 calc R U . . .
H18K H 0.4968 0.1325 0.4148 0.074 Uiso 1 1 calc R U . . .
H18L H 0.4902 0.1671 0.3558 0.074 Uiso 1 1 calc R U . . .
C184 C 0.6322(5) 0.0682(4) 0.3936(3) 0.063(3) Uani 1 1 d . . . . .
H18M H 0.6663 0.0385 0.3760 0.095 Uiso 1 1 calc R U . . .
H18N H 0.6092 0.0482 0.4275 0.095 Uiso 1 1 calc R U . . .
H18O H 0.6587 0.0998 0.4001 0.095 Uiso 1 1 calc R U . . .
N5 N 0.4078(6) 0.7748(5) 0.0096(3) 0.115(4) Uani 1 1 d D U . . .
C185 C 0.3874(6) 0.7577(5) -0.0241(4) 0.076(3) Uani 1 1 d D U . . .
C186 C 0.3649(7) 0.7360(5) -0.0663(4) 0.095(4) Uani 1 1 d D U . . .
H18P H 0.3916 0.7528 -0.0999 0.143 Uiso 1 1 calc R U . . .
H18Q H 0.3126 0.7484 -0.0669 0.143 Uiso 1 1 calc R U . . .
H18R H 0.3747 0.6918 -0.0612 0.143 Uiso 1 1 calc R U . . .
N6 N 0.1214(5) 0.3588(4) 0.0647(3) 0.093(3) Uani 1 1 d D U . . .
C187 C 0.0864(5) 0.3452(5) 0.0368(3) 0.070(3) Uani 1 1 d D U . . .
C188 C 0.0421(6) 0.3290(4) 0.0014(3) 0.071(3) Uani 1 1 d D U . . .
H18S H -0.0088 0.3453 0.0107 0.107 Uiso 1 1 calc R U . . .
H18T H 0.0462 0.2849 0.0048 0.107 Uiso 1 1 calc R U . . .
H18U H 0.0590 0.3459 -0.0353 0.107 Uiso 1 1 calc R U . . .
N7 N -0.1787(5) 0.8031(4) 0.3732(3) 0.089(3) Uani 1 1 d D U . . .
C189 C -0.1598(5) 0.7862(4) 0.4131(3) 0.051(2) Uani 1 1 d D U . . .
C190 C -0.1338(5) 0.7661(4) 0.4641(3) 0.057(2) Uani 1 1 d D U . . .
H19D H -0.0830 0.7478 0.4588 0.085 Uiso 1 1 calc R U . . .
H19E H -0.1636 0.7363 0.4853 0.085 Uiso 1 1 calc R U . . .
H19F H -0.1372 0.8008 0.4827 0.085 Uiso 1 1 calc R U . . .
N8 N 0.4798(6) 0.5871(7) 0.2237(5) 0.167(6) Uani 1 1 d D U . . .
C191 C 0.4163(7) 0.5963(8) 0.2431(7) 0.162(7) Uani 1 1 d D U . . .
C192 C 0.3394(6) 0.5990(6) 0.2667(5) 0.111(4) Uani 1 1 d D U . . .
H19G H 0.3120 0.5819 0.2447 0.166 Uiso 1 1 calc R U . . .
H19H H 0.3192 0.6411 0.2685 0.166 Uiso 1 1 calc R U . . .
H19I H 0.3360 0.5756 0.3024 0.166 Uiso 1 1 calc R U . . .
N9 N 0.6860(8) 0.4471(6) 0.3502(5) 0.155(5) Uani 1 1 d D U . . .
C193 C 0.6446(9) 0.4852(7) 0.3703(7) 0.155(7) Uani 1 1 d D U . . .
C194 C 0.5825(11) 0.5169(8) 0.4003(8) 0.257(12) Uani 1 1 d D U . . .
H19J H 0.5894 0.5594 0.3973 0.386 Uiso 1 1 calc R U . . .
H19K H 0.5378 0.5141 0.3861 0.386 Uiso 1 1 calc R U . . .
H19L H 0.5787 0.4983 0.4377 0.386 Uiso 1 1 calc R U . . .
N10 N 0.0600(6) 0.1154(5) 0.2473(4) 0.112(4) Uani 1 1 d D U . . .
C195 C 0.0834(6) 0.0792(5) 0.2221(5) 0.089(4) Uani 1 1 d D U . . .
C196 C 0.1128(8) 0.0325(6) 0.1899(4) 0.136(5) Uani 1 1 d D U . . .
H19M H 0.1370 -0.0022 0.2117 0.204 Uiso 1 1 calc R U . . .
H19N H 0.1480 0.0484 0.1606 0.204 Uiso 1 1 calc R U . . .
H19O H 0.0732 0.0197 0.1755 0.204 Uiso 1 1 calc R U . . .
N11 N 0.0268(9) -0.0417(6) 0.1340(9) 0.252(10) Uani 1 1 d D U . . .
C197 C -0.0290(9) -0.0470(6) 0.1225(7) 0.147(6) Uani 1 1 d D U . . .
C198 C -0.0935(7) -0.0563(5) 0.1029(5) 0.113(4) Uani 1 1 d D U . . .
H19P H -0.1001 -0.0279 0.0702 0.169 Uiso 1 1 calc R U . . .
H19Q H -0.1358 -0.0496 0.1296 0.169 Uiso 1 1 calc R U . . .
H19R H -0.0886 -0.0977 0.0955 0.169 Uiso 1 1 calc R U . . .

loop_
_atom_site_aniso_label
_atom_site_aniso_U_11
_atom_site_aniso_U_22
_atom_site_aniso_U_33
_atom_site_aniso_U_23
_atom_site_aniso_U_13
_atom_site_aniso_U_12
Mo1 0.0294(5) 0.0451(5) 0.0492(4) -0.0019(3) -0.0174(3) -0.0008(4)
O1 0.022(3) 0.051(4) 0.043(3) -0.001(3) -0.009(2) 0.008(3)
O2 0.026(3) 0.040(3) 0.061(3) -0.009(3) -0.020(2) 0.000(3)
Mo2 0.0363(5) 0.0585(6) 0.0496(4) -0.0037(4) -0.0163(3) -0.0108(4)
O3 0.046(4) 0.053(4) 0.048(3) -0.011(3) -0.016(3) -0.013(3)
O4 0.021(3) 0.063(4) 0.043(3) 0.006(3) -0.013(2) -0.006(3)
C1 0.032(5) 0.052(6) 0.034(4) -0.008(4) -0.010(3) -0.008(4)
C2 0.040(6) 0.048(6) 0.044(5) -0.001(4) -0.019(4) -0.002(5)
C3 0.036(6) 0.059(6) 0.040(4) 0.002(4) -0.020(4) 0.001(5)
C4 0.041(6) 0.051(6) 0.040(4) 0.007(4) -0.009(4) -0.012(5)
C5 0.022(5) 0.053(6) 0.053(5) -0.005(4) -0.015(4) 0.002(4)
C6 0.042(6) 0.030(5) 0.032(4) 0.002(3) -0.015(3) -0.001(4)
C7 0.028(5) 0.065(6) 0.045(5) 0.003(4) -0.017(4) 0.006(5)
C8 0.024(5) 0.092(8) 0.065(5) -0.008(5) -0.024(4) -0.011(5)
C9 0.028(6) 0.067(7) 0.084(6) 0.006(5) -0.028(4) 0.013(5)
C10 0.023(5) 0.086(8) 0.072(6) 0.003(5) -0.020(4) 0.008(5)
C11 0.047(6) 0.056(6) 0.048(5) 0.000(4) -0.013(4) -0.003(5)
C12 0.081(9) 0.103(9) 0.051(6) 0.033(5) -0.019(5) -0.041(7)
C13 0.052(7) 0.062(7) 0.088(7) -0.006(5) -0.002(5) -0.017(6)
C14 0.058(7) 0.070(7) 0.059(5) -0.009(5) -0.003(5) -0.016(6)
C15 0.034(5) 0.045(5) 0.034(4) -0.005(4) -0.026(3) 0.007(4)
C16 0.039(5) 0.032(5) 0.037(4) 0.005(3) -0.029(3) 0.005(4)
C17 0.048(6) 0.041(5) 0.052(5) -0.008(4) -0.030(4) 0.003(5)
C18 0.028(5) 0.047(5) 0.044(4) -0.008(4) -0.018(3) 0.006(4)
C19 0.028(5) 0.045(5) 0.039(4) -0.002(4) -0.023(3) -0.004(4)
C20 0.033(5) 0.043(5) 0.036(4) -0.003(4) -0.023(3) -0.006(4)
C21 0.037(6) 0.043(6) 0.063(5) -0.004(4) -0.026(4) -0.002(4)
C22 0.040(6) 0.056(6) 0.059(5) 0.001(4) -0.032(4) -0.011(5)
C23 0.053(6) 0.049(6) 0.064(5) 0.003(4) -0.033(4) -0.017(5)
C24 0.051(7) 0.043(6) 0.084(6) -0.005(5) -0.030(5) -0.005(5)
C25 0.050(6) 0.057(5) 0.071(5) -0.017(4) -0.020(4) -0.003(4)
C26 0.044(11) 0.083(12) 0.068(7) -0.022(7) -0.005(6) -0.011(10)
C27 0.043(10) 0.079(9) 0.075(9) -0.012(7) 0.003(7) 0.015(7)
C28 0.043(10) 0.065(9) 0.085(12) -0.027(8) -0.006(9) -0.007(8)
C26X 0.059(15) 0.070(9) 0.105(14) -0.036(9) -0.023(11) 0.002(9)
C27X 0.049(11) 0.071(13) 0.077(9) -0.021(8) -0.016(7) -0.004(9)
C28X 0.056(15) 0.059(9) 0.082(11) -0.023(7) 0.005(9) 0.009(8)
C29 0.021(4) 0.040(5) 0.037(4) 0.003(3) -0.016(3) -0.003(4)
C30 0.026(5) 0.035(5) 0.041(4) -0.010(4) -0.014(3) 0.004(4)
C31 0.030(5) 0.028(5) 0.053(5) -0.004(4) -0.028(3) 0.012(4)
C32 0.045(6) 0.031(5) 0.058(5) -0.001(4) -0.025(4) -0.005(4)
C33 0.030(5) 0.037(5) 0.048(5) -0.009(4) -0.018(3) 0.001(4)
C34 0.027(5) 0.047(6) 0.057(5) -0.007(4) -0.025(3) 0.003(4)
C35 0.034(5) 0.034(5) 0.046(4) -0.006(4) -0.016(3) -0.001(4)
C36 0.030(5) 0.041(5) 0.036(4) -0.005(4) -0.012(3) -0.004(4)
C37 0.029(5) 0.049(5) 0.038(4) -0.004(4) -0.013(3) -0.002(4)
C38 0.053(6) 0.035(5) 0.039(4) -0.006(4) -0.013(4) -0.009(5)
C39 0.045(6) 0.024(5) 0.054(5) -0.007(4) -0.022(4) 0.004(4)
C40 0.044(6) 0.037(5) 0.042(4) -0.003(4) -0.012(4) -0.001(4)
C41 0.037(6) 0.042(5) 0.049(5) -0.001(4) -0.026(4) -0.003(4)
C42 0.040(5) 0.034(5) 0.039(4) -0.006(4) -0.016(3) -0.005(4)
C43 0.070(8) 0.058(7) 0.069(6) -0.022(5) -0.007(5) -0.025(6)
C44 0.051(7) 0.070(7) 0.071(6) -0.013(5) -0.009(5) -0.023(6)
C45 0.089(8) 0.053(6) 0.073(6) -0.013(5) -0.004(5) -0.034(6)
C46 0.074(8) 0.052(7) 0.100(7) -0.025(6) -0.017(6) -0.019(6)
C47 0.027(5) 0.049(6) 0.061(5) -0.009(4) -0.020(4) 0.005(4)
C48 0.043(6) 0.044(6) 0.080(6) -0.008(5) -0.010(4) 0.004(5)
C49 0.037(6) 0.084(8) 0.077(6) -0.019(5) -0.028(4) 0.014(5)
C50 0.048(6) 0.044(6) 0.072(6) -0.004(5) -0.020(4) 0.011(5)
C51 0.033(5) 0.056(6) 0.034(4) -0.007(4) -0.018(3) -0.008(4)
C52 0.039(6) 0.059(6) 0.048(5) -0.006(4) -0.023(4) -0.007(5)
C53 0.043(6) 0.042(5) 0.036(4) 0.004(4) -0.016(3) 0.000(4)
C54 0.038(5) 0.035(5) 0.041(4) -0.003(4) -0.018(3) -0.006(4)
C55 0.026(5) 0.031(5) 0.042(4) -0.009(4) -0.015(3) 0.001(4)
C56 0.042(6) 0.036(5) 0.039(4) 0.001(4) -0.022(3) -0.008(4)
C57 0.049(7) 0.104(9) 0.047(5) 0.007(5) -0.022(4) -0.018(6)
C58 0.042(7) 0.141(11) 0.074(6) 0.026(6) -0.032(5) -0.022(7)
C59 0.031(6) 0.093(8) 0.087(7) -0.001(6) -0.030(5) 0.005(6)
C60 0.049(7) 0.093(8) 0.066(6) -0.012(5) -0.025(4) -0.027(6)
C61 0.033(5) 0.039(5) 0.058(5) 0.008(4) -0.018(4) 0.000(4)
C62 0.048(6) 0.046(6) 0.056(5) 0.014(4) -0.020(4) -0.001(5)
C63 0.030(5) 0.057(6) 0.066(5) 0.007(4) -0.013(4) -0.003(5)
C64 0.056(7) 0.051(6) 0.056(5) -0.002(4) -0.021(4) -0.016(5)
N1 0.029(4) 0.042(5) 0.060(4) -0.003(3) -0.016(3) 0.005(3)
C65 0.025(5) 0.056(6) 0.051(5) 0.007(4) -0.020(4) 0.012(4)
C66 0.030(6) 0.060(7) 0.067(6) -0.009(5) -0.021(4) 0.004(5)
F1 0.040(3) 0.091(4) 0.056(3) -0.008(3) -0.017(2) 0.004(3)
C67 0.035(6) 0.084(8) 0.064(6) -0.020(6) -0.015(5) 0.018(6)
F2 0.047(4) 0.130(5) 0.077(4) -0.042(3) -0.022(3) 0.028(3)
C68 0.055(7) 0.081(8) 0.071(7) -0.029(6) -0.042(5) 0.030(6)
F3 0.090(5) 0.087(5) 0.111(4) -0.054(4) -0.051(3) 0.045(4)
C69 0.057(7) 0.055(7) 0.067(6) -0.006(5) -0.037(5) 0.011(6)
F4 0.083(5) 0.053(4) 0.098(4) -0.013(3) -0.055(3) 0.008(3)
C70 0.051(7) 0.052(6) 0.054(5) -0.013(5) -0.026(4) 0.009(5)
F5 0.050(4) 0.048(3) 0.069(3) -0.002(2) -0.018(2) -0.003(3)
O5 0.038(4) 0.059(4) 0.057(3) -0.016(3) -0.009(3) -0.003(3)
C71 0.024(5) 0.054(6) 0.076(6) -0.006(5) -0.016(4) 0.002(5)
C72 0.037(7) 0.094(9) 0.157(10) -0.040(8) -0.036(6) -0.018(6)
C73 0.056(7) 0.077(8) 0.077(7) 0.021(5) -0.009(5) -0.008(6)
C74 0.032(6) 0.079(8) 0.066(6) -0.009(5) -0.015(4) 0.001(5)
O6 0.052(4) 0.051(4) 0.046(3) 0.008(3) -0.029(3) 0.002(3)
C75 0.043(6) 0.052(6) 0.050(5) -0.010(4) -0.018(4) 0.013(5)
C76 0.047(6) 0.058(6) 0.050(5) -0.007(4) -0.023(4) 0.011(5)
C77 0.068(8) 0.059(7) 0.066(6) 0.004(5) -0.034(5) 0.010(6)
C78 0.047(7) 0.075(7) 0.059(5) 0.004(5) -0.014(4) -0.007(5)
N2 0.033(5) 0.059(5) 0.066(5) -0.007(4) -0.024(3) -0.002(4)
C79 0.041(6) 0.068(7) 0.053(5) -0.003(5) -0.030(4) -0.010(5)
C80 0.047(6) 0.050(6) 0.057(5) -0.014(5) -0.016(4) -0.007(5)
F6 0.040(3) 0.066(4) 0.066(3) -0.004(3) -0.018(2) -0.001(3)
C81 0.037(6) 0.086(8) 0.065(6) -0.010(6) -0.016(5) -0.002(6)
F7 0.056(4) 0.072(4) 0.091(4) -0.027(3) -0.013(3) 0.009(3)
C82 0.057(8) 0.061(7) 0.092(7) -0.030(6) -0.014(6) 0.008(6)
F8 0.099(6) 0.084(5) 0.114(5) -0.036(4) -0.013(4) -0.003(4)
C83 0.055(7) 0.068(7) 0.092(7) -0.031(6) -0.014(5) -0.018(6)
F9 0.073(5) 0.078(4) 0.134(5) -0.034(4) -0.022(3) -0.016(4)
C84 0.047(7) 0.064(7) 0.065(6) -0.014(5) -0.015(5) -0.009(6)
F10 0.055(4) 0.071(4) 0.095(4) -0.017(3) -0.016(3) -0.018(3)
O7 0.039(4) 0.073(4) 0.064(4) -0.015(3) -0.010(3) -0.018(3)
C85 0.033(6) 0.086(8) 0.063(6) -0.013(5) -0.013(4) -0.019(6)
C86 0.069(8) 0.067(7) 0.065(6) -0.003(5) -0.021(5) -0.022(6)
C87 0.070(9) 0.172(13) 0.090(7) -0.056(8) -0.003(6) -0.058(9)
C88 0.031(6) 0.117(10) 0.065(6) 0.010(6) -0.020(4) -0.001(6)
O8 0.077(5) 0.060(4) 0.038(3) 0.005(3) -0.037(3) -0.005(4)
C89 0.054(7) 0.073(7) 0.041(5) -0.014(5) -0.009(4) -0.017(6)
C90 0.091(9) 0.065(7) 0.073(6) 0.002(5) -0.039(6) 0.018(7)
C91 0.053(7) 0.077(7) 0.061(6) -0.007(5) -0.019(4) -0.008(6)
C92 0.065(8) 0.092(8) 0.063(6) 0.001(5) -0.025(5) -0.016(6)
N3 0.026(4) 0.048(4) 0.038(3) 0.006(3) -0.015(3) 0.002(3)
Mo3 0.0295(4) 0.0401(5) 0.0473(4) -0.0022(3) -0.0202(3) 0.0051(3)
N4 0.029(4) 0.047(4) 0.040(3) -0.003(3) -0.023(3) 0.010(3)
Mo4 0.0299(5) 0.0449(5) 0.0502(4) -0.0023(3) -0.0215(3) 0.0052(4)
O9 0.033(3) 0.030(3) 0.045(3) 0.000(2) -0.022(2) -0.001(3)
O10 0.027(3) 0.032(3) 0.044(3) -0.002(2) -0.018(2) 0.006(2)
O11 0.020(3) 0.056(4) 0.049(3) -0.009(3) -0.012(2) 0.005(3)
F11 0.038(3) 0.087(4) 0.063(3) -0.013(3) -0.026(2) 0.013(3)
O12 0.030(4) 0.039(3) 0.056(3) 0.014(3) -0.025(2) -0.004(3)
F12 0.047(4) 0.135(5) 0.073(3) -0.036(3) -0.037(3) 0.002(4)
O13 0.026(3) 0.051(4) 0.055(3) 0.004(3) -0.027(2) 0.005(3)
F13 0.094(5) 0.129(6) 0.078(4) -0.049(4) -0.027(3) 0.004(4)
O14 0.052(4) 0.042(4) 0.044(3) 0.007(3) -0.022(2) -0.001(3)
F14 0.081(5) 0.096(5) 0.097(4) -0.040(4) -0.034(3) 0.038(4)
O15 0.039(4) 0.069(4) 0.056(3) -0.018(3) -0.028(3) 0.012(3)
F15 0.051(4) 0.084(4) 0.067(3) -0.009(3) -0.035(2) 0.013(3)
O16 0.041(4) 0.037(3) 0.056(3) 0.010(3) -0.023(3) 0.000(3)
F16 0.054(4) 0.062(4) 0.067(3) -0.015(3) -0.035(2) 0.010(3)
F17 0.075(4) 0.075(4) 0.068(3) -0.018(3) -0.040(3) -0.005(3)
F18 0.076(4) 0.075(4) 0.080(3) -0.030(3) -0.021(3) -0.004(3)
F19 0.053(4) 0.068(4) 0.085(4) -0.023(3) -0.018(3) 0.013(3)
F20 0.039(3) 0.051(3) 0.074(3) -0.006(2) -0.028(2) 0.013(2)
C93 0.049(6) 0.024(5) 0.039(4) -0.001(3) -0.019(4) 0.001(4)
C94 0.038(6) 0.035(5) 0.047(5) -0.004(4) -0.014(4) 0.000(4)
C95 0.046(6) 0.028(5) 0.047(5) 0.003(4) -0.011(4) 0.003(4)
C96 0.041(6) 0.033(5) 0.050(5) 0.010(4) -0.010(4) 0.018(4)
C97 0.036(6) 0.056(6) 0.048(5) 0.008(4) -0.020(4) 0.006(5)
C98 0.031(5) 0.038(4) 0.038(4) -0.005(3) -0.011(3) 0.005(3)
C99 0.049(6) 0.034(5) 0.045(5) -0.002(4) -0.015(4) 0.000(4)
C100 0.040(6) 0.054(6) 0.052(5) 0.007(4) -0.019(4) -0.006(5)
C101 0.056(7) 0.061(7) 0.059(5) 0.007(5) -0.025(4) -0.022(5)
C102 0.043(6) 0.070(7) 0.057(5) -0.005(5) -0.017(4) -0.015(5)
C103 0.048(6) 0.048(5) 0.073(5) 0.008(4) -0.027(4) 0.026(4)
C104 0.055(9) 0.079(11) 0.073(8) 0.022(7) -0.035(6) 0.022(7)
C105 0.046(9) 0.074(11) 0.073(8) -0.009(8) -0.034(7) 0.027(7)
C106 0.077(11) 0.068(9) 0.083(10) 0.007(7) -0.053(7) 0.021(8)
C4X 0.077(16) 0.058(10) 0.105(17) 0.006(10) -0.047(12) 0.023(11)
C5X 0.059(17) 0.066(17) 0.079(9) 0.002(9) -0.028(8) 0.027(12)
C6X 0.058(10) 0.08(2) 0.093(17) 0.001(14) -0.020(10) 0.028(9)
C107 0.022(5) 0.044(5) 0.044(4) 0.003(4) -0.009(3) -0.006(4)
C108 0.037(5) 0.032(5) 0.043(4) -0.003(4) -0.012(3) -0.003(4)
C109 0.037(6) 0.052(6) 0.057(5) -0.015(4) -0.018(4) -0.002(5)
C110 0.031(6) 0.074(7) 0.051(5) -0.018(5) -0.029(4) 0.000(5)
C111 0.028(5) 0.044(5) 0.066(5) -0.008(4) -0.018(4) 0.002(4)
C112 0.024(5) 0.040(4) 0.044(4) -0.001(3) -0.011(3) 0.003(4)
C113 0.025(5) 0.037(5) 0.047(4) -0.002(4) -0.014(3) 0.004(4)
C114 0.027(5) 0.047(6) 0.061(5) -0.009(4) -0.008(4) 0.008(4)
C115 0.042(6) 0.043(5) 0.049(5) 0.000(4) -0.010(4) 0.005(4)
C116 0.049(6) 0.037(5) 0.048(5) -0.011(4) -0.015(4) 0.012(4)
C117 0.029(5) 0.101(6) 0.073(4) -0.023(4) -0.033(3) 0.005(4)
C118 0.032(7) 0.120(11) 0.075(5) -0.011(6) -0.035(4) 0.005(7)
C119 0.029(8) 0.105(7) 0.099(8) -0.024(6) -0.025(6) 0.001(6)
C120 0.028(6) 0.105(8) 0.086(7) -0.025(7) -0.032(5) 0.003(5)
C18X 0.029(13) 0.110(12) 0.074(9) -0.026(9) -0.037(8) 0.011(11)
C19X 0.033(8) 0.108(14) 0.082(12) -0.020(11) -0.024(8) 0.004(10)
C20X 0.019(13) 0.105(8) 0.076(12) -0.022(7) -0.029(10) 0.008(8)
C121 0.020(3) 0.035(4) 0.045(3) 0.001(3) -0.017(2) 0.013(3)
C122 0.019(4) 0.042(4) 0.043(4) 0.001(3) -0.016(2) 0.012(3)
C123 0.024(5) 0.030(5) 0.055(5) -0.007(4) -0.016(3) 0.001(4)
C124 0.031(5) 0.045(5) 0.049(5) -0.004(4) -0.016(4) 0.005(4)
C125 0.024(5) 0.046(5) 0.037(4) 0.000(4) -0.015(3) -0.002(4)
C126 0.029(5) 0.040(5) 0.055(5) 0.002(4) -0.016(4) -0.001(4)
C127 0.035(5) 0.031(5) 0.064(5) -0.013(4) -0.018(4) 0.004(4)
C128 0.022(5) 0.040(5) 0.047(4) 0.004(4) -0.020(3) 0.001(4)
C129 0.026(5) 0.056(6) 0.036(4) 0.003(4) -0.015(3) -0.012(4)
C130 0.027(5) 0.045(5) 0.047(5) -0.003(4) -0.009(4) -0.003(4)
C131 0.037(6) 0.037(5) 0.048(5) 0.001(4) -0.011(4) 0.001(4)
C132 0.035(6) 0.052(6) 0.035(4) 0.003(4) -0.013(3) -0.007(5)
C133 0.027(5) 0.039(5) 0.050(5) 0.002(4) -0.009(4) 0.002(4)
C134 0.025(5) 0.038(5) 0.036(4) -0.004(4) -0.013(3) 0.007(4)
C135 0.031(5) 0.061(6) 0.037(4) -0.003(4) -0.014(3) 0.004(4)
C136 0.032(6) 0.052(6) 0.075(6) -0.013(5) -0.013(4) 0.010(5)
C137 0.023(5) 0.075(7) 0.069(6) -0.010(5) -0.008(4) -0.004(5)
C138 0.045(6) 0.061(6) 0.064(6) -0.015(5) -0.016(4) 0.005(5)
C139 0.036(6) 0.051(6) 0.051(5) -0.003(4) -0.018(4) 0.001(5)
C140 0.034(6) 0.118(9) 0.060(5) -0.026(6) -0.028(4) -0.006(6)
C141 0.041(6) 0.068(7) 0.069(6) -0.007(5) -0.026(4) 0.008(5)
C142 0.065(8) 0.066(7) 0.093(7) 0.002(6) -0.048(5) 0.000(6)
C143 0.051(6) 0.032(5) 0.038(4) 0.002(4) -0.019(4) -0.004(4)
C144 0.027(5) 0.044(5) 0.052(5) 0.004(4) -0.015(4) 0.001(4)
C145 0.044(6) 0.035(5) 0.050(5) 0.003(4) -0.013(4) 0.003(4)
C146 0.046(6) 0.042(6) 0.055(5) 0.014(4) -0.018(4) 0.001(5)
C147 0.033(6) 0.049(6) 0.060(5) -0.003(4) -0.022(4) 0.009(4)
C148 0.029(5) 0.028(5) 0.051(5) 0.003(4) -0.011(4) 0.007(4)
C149 0.050(6) 0.037(5) 0.049(5) 0.003(4) -0.018(4) -0.009(5)
C150 0.036(6) 0.074(7) 0.072(6) -0.006(5) -0.029(4) -0.008(5)
C151 0.054(7) 0.062(7) 0.091(7) 0.003(5) -0.020(5) -0.022(6)
C152 0.032(6) 0.066(7) 0.081(6) -0.006(5) -0.023(4) -0.006(5)
C153 0.070(6) 0.052(5) 0.088(5) 0.030(4) -0.044(4) 0.009(4)
C154 0.104(9) 0.078(9) 0.085(6) 0.024(5) -0.049(5) 0.022(7)
C155 0.062(9) 0.066(6) 0.133(9) 0.003(6) -0.046(6) 0.019(6)
C156 0.085(7) 0.062(7) 0.128(9) 0.032(6) -0.073(6) 0.005(6)
C54X 0.079(14) 0.058(13) 0.108(15) 0.033(11) -0.042(11) 0.005(12)
C55X 0.076(13) 0.053(16) 0.097(13) 0.027(12) -0.043(10) 0.015(10)
C56X 0.079(17) 0.057(15) 0.094(12) 0.027(11) -0.051(10) 0.015(13)
C157 0.029(5) 0.054(6) 0.049(5) -0.002(4) -0.018(4) -0.001(5)
C158 0.034(6) 0.072(7) 0.042(5) -0.017(5) -0.013(4) -0.001(5)
C159 0.053(7) 0.083(8) 0.061(6) -0.019(5) -0.032(5) -0.006(6)
C160 0.082(9) 0.090(9) 0.054(6) -0.025(6) -0.026(5) 0.006(7)
C161 0.055(8) 0.075(8) 0.066(6) -0.016(6) -0.017(5) 0.007(6)
C162 0.044(6) 0.070(7) 0.053(5) -0.020(5) -0.026(4) 0.008(5)
C163 0.041(6) 0.041(5) 0.044(5) 0.001(4) -0.013(4) 0.008(4)
C164 0.045(6) 0.053(6) 0.055(5) -0.009(5) -0.018(4) 0.003(5)
C165 0.059(7) 0.064(7) 0.046(5) -0.010(5) -0.020(4) -0.010(6)
C166 0.064(8) 0.051(6) 0.058(6) -0.027(5) -0.017(5) 0.003(6)
C167 0.045(6) 0.047(6) 0.065(6) -0.026(5) -0.011(4) 0.012(5)
C168 0.053(7) 0.048(6) 0.050(5) -0.010(4) -0.026(4) 0.000(5)
C169 0.026(5) 0.054(6) 0.055(5) 0.003(4) -0.013(4) -0.002(4)
C170 0.039(6) 0.061(7) 0.086(6) 0.020(5) -0.024(5) -0.009(5)
C171 0.042(6) 0.082(8) 0.068(6) -0.018(5) -0.016(4) 0.003(5)
C172 0.041(6) 0.063(7) 0.064(5) 0.001(5) -0.028(4) -0.007(5)
C173 0.032(6) 0.068(7) 0.056(5) -0.001(5) -0.018(4) 0.002(5)
C174 0.062(7) 0.062(7) 0.053(5) 0.013(4) -0.027(4) 0.004(5)
C175 0.051(7) 0.084(8) 0.065(6) 0.017(5) -0.021(5) 0.003(6)
C176 0.063(8) 0.075(8) 0.077(6) 0.021(5) -0.023(5) -0.023(6)
C177 0.030(6) 0.073(7) 0.063(6) -0.021(5) -0.017(4) 0.010(5)
C178 0.027(6) 0.090(8) 0.115(8) -0.032(7) -0.027(5) 0.016(6)
C179 0.030(6) 0.064(7) 0.086(6) -0.015(5) -0.032(4) 0.006(5)
C180 0.047(7) 0.069(7) 0.079(6) -0.008(5) -0.038(5) 0.008(5)
C181 0.039(6) 0.052(6) 0.048(5) -0.009(4) -0.019(4) 0.008(5)
C182 0.091(8) 0.052(6) 0.058(5) -0.002(5) -0.026(5) -0.014(6)
C183 0.053(6) 0.044(6) 0.046(5) -0.002(4) -0.008(4) 0.003(5)
C184 0.060(7) 0.052(6) 0.066(6) 0.013(5) -0.027(5) 0.026(5)
N5 0.136(10) 0.137(10) 0.082(6) -0.014(6) -0.035(6) -0.028(8)
C185 0.082(8) 0.067(7) 0.073(6) 0.003(5) -0.028(5) 0.014(6)
C186 0.140(11) 0.071(8) 0.078(6) -0.001(6) -0.039(6) -0.009(8)
N6 0.094(8) 0.103(8) 0.089(6) -0.017(5) -0.037(5) -0.006(6)
C187 0.062(7) 0.088(8) 0.059(6) -0.013(5) -0.003(4) -0.010(6)
C188 0.093(8) 0.056(7) 0.070(6) 0.001(5) -0.040(5) -0.010(6)
N7 0.085(7) 0.114(8) 0.064(5) -0.016(5) -0.029(4) 0.018(6)
C189 0.046(6) 0.054(6) 0.051(4) -0.019(4) -0.007(4) 0.010(4)
C190 0.070(7) 0.049(6) 0.047(4) -0.004(4) -0.009(4) 0.002(5)
N8 0.069(8) 0.259(16) 0.187(11) -0.037(11) -0.030(7) -0.048(9)
C191 0.086(8) 0.189(16) 0.231(16) -0.069(13) -0.019(9) -0.038(10)
C192 0.070(8) 0.103(10) 0.160(11) -0.015(8) -0.039(7) 0.003(8)
N9 0.196(16) 0.086(10) 0.171(12) 0.016(8) -0.039(10) -0.009(9)
C193 0.193(17) 0.068(11) 0.200(16) -0.003(10) -0.031(12) -0.018(10)
C194 0.28(2) 0.122(16) 0.37(3) -0.117(18) 0.008(18) 0.016(13)
N10 0.074(8) 0.133(10) 0.133(9) -0.040(7) -0.020(6) 0.000(7)
C195 0.055(8) 0.110(10) 0.101(9) -0.016(6) -0.009(6) -0.008(7)
C196 0.164(15) 0.133(11) 0.108(9) -0.033(8) -0.058(9) 0.054(9)
N11 0.227(15) 0.071(9) 0.50(3) -0.017(13) -0.253(16) 0.017(10)
C197 0.165(13) 0.058(9) 0.227(16) 0.004(10) -0.118(11) 0.015(9)
C198 0.125(12) 0.094(10) 0.122(10) -0.016(8) -0.046(8) 0.005(8)

loop_
_atom_type_symbol
_atom_type_description
_atom_type_scat_dispersion_real
_atom_type_scat_dispersion_imag
_atom_type_scat_source
C C 0.0033 0.0016 'International Tables Vol C Tables 4.2.6.8 and 6.1.1.4'
H H 0.0000 0.0000 'International Tables Vol C Tables 4.2.6.8 and 6.1.1.4'
N N 0.0061 0.0033 'International Tables Vol C Tables 4.2.6.8 and 6.1.1.4'
O O 0.0106 0.0060 'International Tables Vol C Tables 4.2.6.8 and 6.1.1.4'
Mo Mo -1.6832 0.6857 'International Tables Vol C Tables 4.2.6.8 and 6.1.1.4'
F F 0.0171 0.0103 'International Tables Vol C Tables 4.2.6.8 and 6.1.1.4'

loop_
_geom_angle_atom_site_label_1
_geom_angle_atom_site_label_2
_geom_angle_atom_site_label_3
_geom_angle
N1 Mo1 O5 102.1(2)
N1 Mo1 O6 96.0(3)
O5 Mo1 O6 112.6(2)
N1 Mo1 O1 86.3(2)
O5 Mo1 O1 111.5(2)
O6 Mo1 O1 134.3(2)
N1 Mo1 O2 168.6(2)
O5 Mo1 O2 88.2(2)
O6 Mo1 O2 84.4(2)
O1 Mo1 O2 85.3(2)
C1 O1 Mo1 141.1(5)
C15 O2 Mo1 146.6(4)
N2 Mo2 O7 103.5(3)
N2 Mo2 O8 95.7(3)
O7 Mo2 O8 110.7(3)
N2 Mo2 O4 85.7(3)
O7 Mo2 O4 109.3(2)
O8 Mo2 O4 138.3(2)
N2 Mo2 O3 165.1(2)
O7 Mo2 O3 90.2(2)
O8 Mo2 O3 84.6(2)
O4 Mo2 O3 84.2(2)
C37 O3 Mo2 147.4(4)
C51 O4 Mo2 138.7(5)
O1 C1 C6 121.2(7)
O1 C1 C2 118.7(8)
C6 C1 C2 119.9(6)
C3 C2 C1 118.1(8)
C3 C2 C7 121.8(8)
C1 C2 C7 120.1(6)
C2 C3 C4 123.3(8)
C2 C3 H3 118.3
C4 C3 H3 118.3
C5 C4 C3 116.0(6)
C5 C4 C11 120.8(8)
C3 C4 C11 123.0(8)
C6 C5 C4 124.0(8)
C6 C5 H5 118.0
C4 C5 H5 118.0
C5 C6 C1 118.5(7)
C5 C6 C29 119.8(8)
C1 C6 C29 121.6(6)
C9 C7 C10 107.4(8)
C9 C7 C2 113.2(6)
C10 C7 C2 111.1(6)
C9 C7 C8 109.0(6)
C10 C7 C8 107.5(7)
C2 C7 C8 108.4(7)
C7 C8 H8A 109.5
C7 C8 H8B 109.5
H8A C8 H8B 109.5
C7 C8 H8C 109.5
H8A C8 H8C 109.5
H8B C8 H8C 109.5
C7 C9 H9A 109.5
C7 C9 H9B 109.5
H9A C9 H9B 109.5
C7 C9 H9C 109.5
H9A C9 H9C 109.5
H9B C9 H9C 109.5
C7 C10 H10A 109.5
C7 C10 H10B 109.5
H10A C10 H10B 109.5
C7 C10 H10C 109.5
H10A C10 H10C 109.5
H10B C10 H10C 109.5
C12 C11 C4 113.4(8)
C12 C11 C14 109.0(7)
C4 C11 C14 108.9(7)
C12 C11 C13 109.4(8)
C4 C11 C13 108.4(6)
C14 C11 C13 107.5(7)
C11 C12 H12A 109.5
C11 C12 H12B 109.5
H12A C12 H12B 109.5
C11 C12 H12C 109.5
H12A C12 H12C 109.5
H12B C12 H12C 109.5
C11 C13 H13A 109.5
C11 C13 H13B 109.5
H13A C13 H13B 109.5
C11 C13 H13C 109.5
H13A C13 H13C 109.5
H13B C13 H13C 109.5
C11 C14 H14A 109.5
C11 C14 H14B 109.5
H14A C14 H14B 109.5
C11 C14 H14C 109.5
H14A C14 H14C 109.5
H14B C14 H14C 109.5
O2 C15 C20 119.7(7)
O2 C15 C16 120.0(6)
C20 C15 C16 120.1(7)
C17 C16 C15 117.7(7)
C17 C16 C21 121.0(7)
C15 C16 C21 121.3(7)
C16 C17 C18 123.9(7)
C16 C17 H17 118.0
C18 C17 H17 118.0
C19 C18 C17 116.1(7)
C19 C18 C25 122.2(7)
C17 C18 C25 121.7(7)
C18 C19 C20 122.6(6)
C18 C19 H19 118.7
C20 C19 H19 118.7
C19 C20 C15 119.4(7)
C19 C20 C29 122.2(6)
C15 C20 C29 118.0(7)
C23 C21 C24 107.9(7)
C23 C21 C22 110.2(7)
C24 C21 C22 109.2(6)
C23 C21 C16 108.5(6)
C24 C21 C16 111.6(7)
C22 C21 C16 109.4(6)
C21 C22 H22A 109.5
C21 C22 H22B 109.5
H22A C22 H22B 109.5
C21 C22 H22C 109.5
H22A C22 H22C 109.5
H22B C22 H22C 109.5
C21 C23 H23A 109.5
C21 C23 H23B 109.5
H23A C23 H23B 109.5
C21 C23 H23C 109.5
H23A C23 H23C 109.5
H23B C23 H23C 109.5
C21 C24 H24A 109.5
C21 C24 H24B 109.5
H24A C24 H24B 109.5
C21 C24 H24C 109.5
H24A C24 H24C 109.5
H24B C24 H24C 109.5
C28 C25 C18 112.3(10)
C28 C25 C27 113.6(12)
C18 C25 C27 108.9(8)
C18 C25 C28X 112.1(11)
C18 C25 C26X 121.7(10)
C28X C25 C26X 107.9(12)
C28 C25 C26 108.8(10)
C18 C25 C26 105.9(9)
C27 C25 C26 107.0(11)
C18 C25 C27X 109.0(9)
C28X C25 C27X 101.4(11)
C26X C25 C27X 102.5(13)
C25 C26 H26A 109.5
C25 C26 H26B 109.5
H26A C26 H26B 109.5
C25 C26 H26C 109.5
H26A C26 H26C 109.5
H26B C26 H26C 109.5
C25 C27 H27A 109.5
C25 C27 H27B 109.5
H27A C27 H27B 109.5
C25 C27 H27C 109.5
H27A C27 H27C 109.5
H27B C27 H27C 109.5
C25 C28 H28A 109.5
C25 C28 H28B 109.5
H28A C28 H28B 109.5
C25 C28 H28C 109.5
H28A C28 H28C 109.5
H28B C28 H28C 109.5
C25 C26X H26D 109.5
C25 C26X H26E 109.5
H26D C26X H26E 109.5
C25 C26X H26F 109.5
H26D C26X H26F 109.5
H26E C26X H26F 109.5
C25 C27X H27D 109.5
C25 C27X H27E 109.5
H27D C27X H27E 109.5
C25 C27X H27F 109.5
H27D C27X H27F 109.5
H27E C27X H27F 109.5
C25 C28X H28D 109.5
C25 C28X H28E 109.5
H28D C28X H28E 109.5
C25 C28X H28F 109.5
H28D C28X H28F 109.5
H28E C28X H28F 109.5
C6 C29 C20 109.0(5)
C6 C29 C30 113.6(6)
C20 C29 C30 114.8(6)
C6 C29 H29 106.3
C20 C29 H29 106.3
C30 C29 H29 106.3
C35 C30 C31 117.1(6)
C35 C30 C29 120.7(7)
C31 C30 C29 121.7(7)
C32 C31 C30 122.3(7)
C32 C31 H31 118.9
C30 C31 H31 118.9
C31 C32 C33 120.5(7)
C31 C32 H32 119.8
C33 C32 H32 119.8
C34 C33 C32 117.6(7)
C34 C33 C36 123.2(7)
C32 C33 C36 119.1(7)
C33 C34 C35 121.9(8)
C33 C34 H34 119.0
C35 C34 H34 119.0
C30 C35 C34 120.5(7)
C30 C35 H35 119.7
C34 C35 H35 119.7
C56 C36 C42 105.7(6)
C56 C36 C33 114.9(6)
C42 C36 C33 114.2(7)
C56 C36 H36 107.2
C42 C36 H36 107.2
C33 C36 H36 107.2
O3 C37 C38 121.0(6)
O3 C37 C42 117.3(6)
C38 C37 C42 121.6(7)
C39 C38 C37 115.8(6)
C39 C38 C43 123.6(7)
C37 C38 C43 120.5(7)
C38 C39 C40 125.5(7)
C38 C39 H39 117.3
C40 C39 H39 117.3
C39 C40 C41 115.8(7)
C39 C40 C47 123.5(7)
C41 C40 C47 120.7(6)
C42 C41 C40 123.3(7)
C42 C41 H41 118.4
C40 C41 H41 118.4
C41 C42 C37 117.7(6)
C41 C42 C36 122.1(6)
C37 C42 C36 119.3(7)
C46 C43 C38 111.5(7)
C46 C43 C45 108.7(8)
C38 C43 C45 108.7(6)
C46 C43 C44 107.9(7)
C38 C43 C44 110.8(8)
C45 C43 C44 109.2(7)
C43 C44 H44A 109.5
C43 C44 H44B 109.5
H44A C44 H44B 109.5
C43 C44 H44C 109.5
H44A C44 H44C 109.5
H44B C44 H44C 109.5
C43 C45 H45A 109.5
C43 C45 H45B 109.5
H45A C45 H45B 109.5
C43 C45 H45C 109.5
H45A C45 H45C 109.5
H45B C45 H45C 109.5
C43 C46 H46A 109.5
C43 C46 H46B 109.5
H46A C46 H46B 109.5
C43 C46 H46C 109.5
H46A C46 H46C 109.5
H46B C46 H46C 109.5
C50 C47 C40 112.8(6)
C50 C47 C49 109.0(8)
C40 C47 C49 110.0(6)
C50 C47 C48 106.7(6)
C40 C47 C48 109.1(7)
C49 C47 C48 109.2(6)
C47 C48 H48A 109.5
C47 C48 H48B 109.5
H48A C48 H48B 109.5
C47 C48 H48C 109.5
H48A C48 H48C 109.5
H48B C48 H48C 109.5
C47 C49 H49A 109.5
C47 C49 H49B 109.5
H49A C49 H49B 109.5
C47 C49 H49C 109.5
H49A C49 H49C 109.5
H49B C49 H49C 109.5
C47 C50 H50A 109.5
C47 C50 H50B 109.5
H50A C50 H50B 109.5
C47 C50 H50C 109.5
H50A C50 H50C 109.5
H50B C50 H50C 109.5
O4 C51 C56 120.6(7)
O4 C51 C52 120.1(7)
C56 C51 C52 119.2(6)
C53 C52 C51 118.9(8)
C53 C52 C57 121.3(8)
C51 C52 C57 119.7(7)
C52 C53 C54 123.6(8)
C52 C53 H53 118.2
C54 C53 H53 118.2
C55 C54 C53 115.5(6)
C55 C54 C61 119.5(7)
C53 C54 C61 124.9(7)
C56 C55 C54 123.6(8)
C56 C55 H55 118.2
C54 C55 H55 118.2
C55 C56 C51 118.9(7)
C55 C56 C36 119.1(7)
C51 C56 C36 121.7(6)
C60 C57 C58 107.7(7)
C60 C57 C52 111.6(9)
C58 C57 C52 110.4(7)
C60 C57 C59 110.4(7)
C58 C57 C59 106.5(9)
C52 C57 C59 110.2(7)
C57 C58 H58A 109.5
C57 C58 H58B 109.5
H58A C58 H58B 109.5
C57 C58 H58C 109.5
H58A C58 H58C 109.5
H58B C58 H58C 109.5
C57 C59 H59A 109.5
C57 C59 H59B 109.5
H59A C59 H59B 109.5
C57 C59 H59C 109.5
H59A C59 H59C 109.5
H59B C59 H59C 109.5
C57 C60 H60A 109.5
C57 C60 H60B 109.5
H60A C60 H60B 109.5
C57 C60 H60C 109.5
H60A C60 H60C 109.5
H60B C60 H60C 109.5
C54 C61 C62 111.9(7)
C54 C61 C63 110.4(6)
C62 C61 C63 108.6(6)
C54 C61 C64 109.7(6)
C62 C61 C64 108.2(7)
C63 C61 C64 108.0(7)
C61 C62 H62A 109.5
C61 C62 H62B 109.5
H62A C62 H62B 109.5
C61 C62 H62C 109.5
H62A C62 H62C 109.5
H62B C62 H62C 109.5
C61 C63 H63A 109.5
C61 C63 H63B 109.5
H63A C63 H63B 109.5
C61 C63 H63C 109.5
H63A C63 H63C 109.5
H63B C63 H63C 109.5
C61 C64 H64A 109.5
C61 C64 H64B 109.5
H64A C64 H64B 109.5
C61 C64 H64C 109.5
H64A C64 H64C 109.5
H64B C64 H64C 109.5
C65 N1 Mo1 161.3(5)
N1 C65 C66 122.3(8)
N1 C65 C70 122.9(7)
C66 C65 C70 114.8(8)
F1 C66 C65 120.0(8)
F1 C66 C67 116.8(8)
C65 C66 C67 123.2(8)
F2 C67 C68 119.4(9)
F2 C67 C66 121.5(9)
C68 C67 C66 119.0(8)
F3 C68 C67 120.5(9)
F3 C68 C69 119.3(10)
C67 C68 C69 120.2(9)
F4 C69 C70 121.5(9)
F4 C69 C68 120.1(9)
C70 C69 C68 118.4(9)
C69 C70 F5 117.2(8)
C69 C70 C65 124.5(9)
F5 C70 C65 118.3(7)
C71 O5 Mo1 142.8(5)
O5 C71 C74 109.1(7)
O5 C71 C73 107.2(7)
C74 C71 C73 113.5(7)
O5 C71 C72 103.3(6)
C74 C71 C72 111.8(8)
C73 C71 C72 111.4(8)
C71 C72 H72A 109.5
C71 C72 H72B 109.5
H72A C72 H72B 109.5
C71 C72 H72C 109.5
H72A C72 H72C 109.5
H72B C72 H72C 109.5
C71 C73 H73A 109.5
C71 C73 H73B 109.5
H73A C73 H73B 109.5
C71 C73 H73C 109.5
H73A C73 H73C 109.5
H73B C73 H73C 109.5
C71 C74 H74A 109.5
C71 C74 H74B 109.5
H74A C74 H74B 109.5
C71 C74 H74C 109.5
H74A C74 H74C 109.5
H74B C74 H74C 109.5
C75 O6 Mo1 138.6(5)
O6 C75 C77 104.3(6)
O6 C75 C76 109.9(6)
C77 C75 C76 109.6(8)
O6 C75 C78 109.3(7)
C77 C75 C78 110.7(7)
C76 C75 C78 112.7(7)
C75 C76 H76A 109.5
C75 C76 H76B 109.5
H76A C76 H76B 109.5
C75 C76 H76C 109.5
H76A C76 H76C 109.5
H76B C76 H76C 109.5
C75 C77 H77A 109.5
C75 C77 H77B 109.5
H77A C77 H77B 109.5
C75 C77 H77C 109.5
H77A C77 H77C 109.5
H77B C77 H77C 109.5
C75 C78 H78A 109.5
C75 C78 H78B 109.5
H78A C78 H78B 109.5
C75 C78 H78C 109.5
H78A C78 H78C 109.5
H78B C78 H78C 109.5
C79 N2 Mo2 157.9(6)
N2 C79 C84 123.3(8)
N2 C79 C80 121.6(7)
C84 C79 C80 115.0(8)
F6 C80 C81 120.4(8)
F6 C80 C79 118.8(7)
C81 C80 C79 120.8(7)
C82 C81 F7 122.0(9)
C82 C81 C80 119.9(9)
F7 C81 C80 118.0(8)
C81 C82 F8 118.8(9)
C81 C82 C83 121.0(9)
F8 C82 C83 120.2(9)
C82 C83 C84 120.7(8)
C82 C83 F9 120.4(9)
C84 C83 F9 118.8(8)
C83 C84 F10 119.5(7)
C83 C84 C79 122.5(9)
F10 C84 C79 118.0(8)
C85 O7 Mo2 142.9(5)
O7 C85 C88 110.2(7)
O7 C85 C87 104.7(7)
C88 C85 C87 112.8(9)
O7 C85 C86 107.4(7)
C88 C85 C86 108.7(7)
C87 C85 C86 112.8(8)
C85 C86 H86A 109.5
C85 C86 H86B 109.5
H86A C86 H86B 109.5
C85 C86 H86C 109.5
H86A C86 H86C 109.5
H86B C86 H86C 109.5
C85 C87 H87A 109.5
C85 C87 H87B 109.5
H87A C87 H87B 109.5
C85 C87 H87C 109.5
H87A C87 H87C 109.5
H87B C87 H87C 109.5
C85 C88 H88A 109.5
C85 C88 H88B 109.5
H88A C88 H88B 109.5
C85 C88 H88C 109.5
H88A C88 H88C 109.5
H88B C88 H88C 109.5
C89 O8 Mo2 136.8(6)
O8 C89 C91 110.0(7)
O8 C89 C92 110.2(7)
C91 C89 C92 115.0(7)
O8 C89 C90 101.8(6)
C91 C89 C90 108.8(8)
C92 C89 C90 110.2(8)
C89 C90 H90A 109.5
C89 C90 H90B 109.5
H90A C90 H90B 109.5
C89 C90 H90C 109.5
H90A C90 H90C 109.5
H90B C90 H90C 109.5
C89 C91 H91A 109.5
C89 C91 H91B 109.5
H91A C91 H91B 109.5
C89 C91 H91C 109.5
H91A C91 H91C 109.5
H91B C91 H91C 109.5
C89 C92 H92A 109.5
C89 C92 H92B 109.5
H92A C92 H92B 109.5
C89 C92 H92C 109.5
H92A C92 H92C 109.5
H92B C92 H92C 109.5
C157 N3 Mo3 157.7(6)
N3 Mo3 O13 102.9(2)
N3 Mo3 O14 95.6(2)
O13 Mo3 O14 110.0(2)
N3 Mo3 O9 87.4(2)
O13 Mo3 O9 107.9(2)
O14 Mo3 O9 140.2(2)
N3 Mo3 O10 165.5(3)
O13 Mo3 O10 91.3(2)
O14 Mo3 O10 82.25(19)
O9 Mo3 O10 85.28(19)
C163 N4 Mo4 157.8(6)
N4 Mo4 O15 102.1(3)
N4 Mo4 O16 96.7(2)
O15 Mo4 O16 113.0(2)
N4 Mo4 O12 86.9(2)
O15 Mo4 O12 111.1(2)
O16 Mo4 O12 133.8(2)
N4 Mo4 O11 169.3(3)
O15 Mo4 O11 87.2(2)
O16 Mo4 O11 84.2(2)
O12 Mo4 O11 84.9(2)
C93 O9 Mo3 139.2(4)
C107 O10 Mo3 141.5(4)
C129 O11 Mo4 147.1(4)
C143 O12 Mo4 140.3(5)
C169 O13 Mo3 141.2(4)
C173 O14 Mo3 139.3(4)
C177 O15 Mo4 141.3(4)
C181 O16 Mo4 138.7(4)
O9 C93 C98 121.1(6)
O9 C93 C94 118.0(7)
C98 C93 C94 120.8(8)
C95 C94 C93 116.3(8)
C95 C94 C99 122.0(7)
C93 C94 C99 121.5(8)
C96 C95 C94 123.7(7)
C96 C95 H95 118.2
C94 C95 H95 118.2
C97 C96 C95 118.5(8)
C97 C96 C103 119.6(8)
C95 C96 C103 122.0(7)
C96 C97 C98 122.1(8)
C96 C97 H97 119.0
C98 C97 H97 119.0
C97 C98 C93 118.6(7)
C97 C98 C121 120.8(7)
C93 C98 C121 120.3(7)
C100 C99 C102 110.0(7)
C100 C99 C101 107.5(6)
C102 C99 C101 108.5(6)
C100 C99 C94 109.5(6)
C102 C99 C94 110.3(6)
C101 C99 C94 110.9(7)
C99 C100 H10D 109.5
C99 C100 H10E 109.5
H10D C100 H10E 109.5
C99 C100 H10F 109.5
H10D C100 H10F 109.5
H10E C100 H10F 109.5
C99 C101 H10G 109.5
C99 C101 H10H 109.5
H10G C101 H10H 109.5
C99 C101 H10I 109.5
H10G C101 H10I 109.5
H10H C101 H10I 109.5
C99 C102 H10J 109.5
C99 C102 H10K 109.5
H10J C102 H10K 109.5
C99 C102 H10L 109.5
H10J C102 H10L 109.5
H10K C102 H10L 109.5
C105 C103 C104 115.5(10)
C5X C103 C6X 121.0(15)
C5X C103 C96 108.5(12)
C105 C103 C96 112.4(9)
C104 C103 C96 112.5(8)
C6X C103 C96 113.5(14)
C5X C103 C4X 108.6(13)
C6X C103 C4X 99.3(14)
C96 C103 C4X 104.3(12)
C105 C103 C106 105.0(9)
C104 C103 C106 101.3(9)
C96 C103 C106 109.0(8)
C103 C104 H10M 109.5
C103 C104 H10N 109.5
H10M C104 H10N 109.5
C103 C104 H10O 109.5
H10M C104 H10O 109.5
H10N C104 H10O 109.5
C103 C105 H10P 109.5
C103 C105 H10Q 109.5
H10P C105 H10Q 109.5
C103 C105 H10R 109.5
H10P C105 H10R 109.5
H10Q C105 H10R 109.5
C103 C106 H10S 109.5
C103 C106 H10T 109.5
H10S C106 H10T 109.5
C103 C106 H10U 109.5
H10S C106 H10U 109.5
H10T C106 H10U 109.5
C103 C4X H4A 109.5
C103 C4X H4B 109.5
H4A C4X H4B 109.5
C103 C4X H4C 109.5
H4A C4X H4C 109.5
H4B C4X H4C 109.5
C103 C5X H5A 109.5
C103 C5X H5B 109.5
H5A C5X H5B 109.5
C103 C5X H5C 109.5
H5A C5X H5C 109.5
H5B C5X H5C 109.5
C103 C6X H6A 109.5
C103 C6X H6B 109.5
H6A C6X H6B 109.5
C103 C6X H6C 109.5
H6A C6X H6C 109.5
H6B C6X H6C 109.5
C112 C107 O10 120.3(6)
C112 C107 C108 122.9(7)
O10 C107 C108 116.5(7)
C109 C108 C107 114.2(7)
C109 C108 C113 123.3(6)
C107 C108 C113 122.4(7)
C110 C109 C108 125.2(7)
C110 C109 H109 117.4
C108 C109 H109 117.4
C109 C110 C111 117.2(8)
C109 C110 C117 121.3(7)
C111 C110 C117 121.5(8)
C110 C111 C112 121.8(8)
C110 C111 H111 119.1
C112 C111 H111 119.1
C107 C112 C111 118.5(7)
C107 C112 C121 119.8(7)
C111 C112 C121 121.4(7)
C114 C113 C116 108.6(6)
C114 C113 C115 110.6(7)
C116 C113 C115 106.6(6)
C114 C113 C108 110.5(6)
C116 C113 C108 111.4(6)
C115 C113 C108 109.1(6)
C113 C114 H11A 109.5
C113 C114 H11B 109.5
H11A C114 H11B 109.5
C113 C114 H11C 109.5
H11A C114 H11C 109.5
H11B C114 H11C 109.5
C113 C115 H11D 109.5
C113 C115 H11E 109.5
H11D C115 H11E 109.5
C113 C115 H11F 109.5
H11D C115 H11F 109.5
H11E C115 H11F 109.5
C113 C116 H11G 109.5
C113 C116 H11H 109.5
H11G C116 H11H 109.5
C113 C116 H11I 109.5
H11G C116 H11I 109.5
H11H C116 H11I 109.5
C19X C117 C110 120.7(15)
C118 C117 C110 111.9(8)
C118 C117 C120 109.7(10)
C110 C117 C120 113.8(7)
C118 C117 C119 110.3(8)
C110 C117 C119 109.2(9)
C120 C117 C119 101.5(8)
C19X C117 C20X 109.1(16)
C110 C117 C20X 102.6(12)
C19X C117 C18X 110.6(15)
C110 C117 C18X 112.0(13)
C20X C117 C18X 99.2(16)
C117 C118 H11J 109.5
C117 C118 H11K 109.5
H11J C118 H11K 109.5
C117 C118 H11L 109.5
H11J C118 H11L 109.5
H11K C118 H11L 109.5
C117 C119 H11M 109.5
C117 C119 H11N 109.5
H11M C119 H11N 109.5
C117 C119 H11O 109.5
H11M C119 H11O 109.5
H11N C119 H11O 109.5
C117 C120 H12D 109.5
C117 C120 H12E 109.5
H12D C120 H12E 109.5
C117 C120 H12F 109.5
H12D C120 H12F 109.5
H12E C120 H12F 109.5
C117 C18X H18A 109.5
C117 C18X H18B 109.5
H18A C18X H18B 109.5
C117 C18X H18C 109.5
H18A C18X H18C 109.5
H18B C18X H18C 109.5
C117 C19X H19A 109.5
C117 C19X H19B 109.5
H19A C19X H19B 109.5
C117 C19X H19C 109.5
H19A C19X H19C 109.5
H19B C19X H19C 109.5
C117 C20X H20A 109.5
C117 C20X H20B 109.5
H20A C20X H20B 109.5
C117 C20X H20C 109.5
H20A C20X H20C 109.5
H20B C20X H20C 109.5
C98 C121 C122 117.0(6)
C98 C121 C112 106.0(5)
C122 C121 C112 113.9(6)
C98 C121 H121 106.4
C122 C121 H121 106.4
C112 C121 H121 106.4
C127 C122 C123 117.6(6)
C127 C122 C121 120.8(7)
C123 C122 C121 121.5(6)
C124 C123 C122 120.4(6)
C124 C123 H123 119.8
C122 C123 H123 119.8
C123 C124 C125 122.3(7)
C123 C124 H124 118.9
C125 C124 H124 118.9
C124 C125 C126 116.6(7)
C124 C125 C128 122.1(7)
C126 C125 C128 121.1(6)
C127 C126 C125 121.4(7)
C127 C126 H126 119.3
C125 C126 H126 119.3
C122 C127 C126 121.8(7)
C122 C127 H127 119.1
C126 C127 H127 119.1
C134 C128 C148 108.2(5)
C134 C128 C125 118.3(6)
C148 C128 C125 115.0(6)
C134 C128 H128 104.6
C148 C128 H128 104.6
C125 C128 H128 104.6
O11 C129 C134 118.7(7)
O11 C129 C130 117.8(7)
C134 C129 C130 123.4(7)
C129 C130 C131 115.1(7)
C129 C130 C135 122.8(7)
C131 C130 C135 122.0(7)
C132 C131 C130 123.5(7)
C132 C131 H131 118.2
C130 C131 H131 118.2
C131 C132 C133 118.1(7)
C131 C132 C139 122.2(7)
C133 C132 C139 119.7(8)
C132 C133 C134 122.6(8)
C132 C133 H133 118.7
C134 C133 H133 118.7
C133 C134 C129 117.2(6)
C133 C134 C128 122.9(7)
C129 C134 C128 119.3(6)
C138 C135 C137 107.9(6)
C138 C135 C130 112.1(7)
C137 C135 C130 111.1(7)
C138 C135 C136 108.7(7)
C137 C135 C136 107.8(7)
C130 C135 C136 109.1(6)
C135 C136 H13D 109.5
C135 C136 H13E 109.5
H13D C136 H13E 109.5
C135 C136 H13F 109.5
H13D C136 H13F 109.5
H13E C136 H13F 109.5
C135 C137 H13G 109.5
C135 C137 H13H 109.5
H13G C137 H13H 109.5
C135 C137 H13I 109.5
H13G C137 H13I 109.5
H13H C137 H13I 109.5
C135 C138 H13J 109.5
C135 C138 H13K 109.5
H13J C138 H13K 109.5
C135 C138 H13L 109.5
H13J C138 H13L 109.5
H13K C138 H13L 109.5
C141 C139 C142 109.4(8)
C141 C139 C140 109.0(6)
C142 C139 C140 107.0(7)
C141 C139 C132 110.1(6)
C142 C139 C132 109.2(6)
C140 C139 C132 112.2(7)
C139 C140 H14D 109.5
C139 C140 H14E 109.5
H14D C140 H14E 109.5
C139 C140 H14F 109.5
H14D C140 H14F 109.5
H14E C140 H14F 109.5
C139 C141 H14G 109.5
C139 C141 H14H 109.5
H14G C141 H14H 109.5
C139 C141 H14I 109.5
H14G C141 H14I 109.5
H14H C141 H14I 109.5
C139 C142 H14J 109.5
C139 C142 H14K 109.5
H14J C142 H14K 109.5
C139 C142 H14L 109.5
H14J C142 H14L 109.5
H14K C142 H14L 109.5
O12 C143 C144 118.6(7)
O12 C143 C148 119.9(6)
C144 C143 C148 121.3(8)
C143 C144 C145 116.4(7)
C143 C144 C149 121.8(7)
C145 C144 C149 121.7(7)
C146 C145 C144 123.3(7)
C146 C145 H145 118.3
C144 C145 H145 118.3
C145 C146 C147 119.2(8)
C145 C146 C153 120.3(7)
C147 C146 C153 120.5(8)
C146 C147 C148 121.4(8)
C146 C147 H147 119.3
C148 C147 H147 119.3
C147 C148 C143 118.2(7)
C147 C148 C128 117.7(7)
C143 C148 C128 123.6(7)
C144 C149 C152 112.5(6)
C144 C149 C151 112.2(7)
C152 C149 C151 107.9(6)
C144 C149 C150 108.3(6)
C152 C149 C150 109.7(7)
C151 C149 C150 106.1(6)
C149 C150 H15A 109.5
C149 C150 H15B 109.5
H15A C150 H15B 109.5
C149 C150 H15C 109.5
H15A C150 H15C 109.5
H15B C150 H15C 109.5
C149 C151 H15D 109.5
C149 C151 H15E 109.5
H15D C151 H15E 109.5
C149 C151 H15F 109.5
H15D C151 H15F 109.5
H15E C151 H15F 109.5
C149 C152 H15G 109.5
C149 C152 H15H 109.5
H15G C152 H15H 109.5
C149 C152 H15I 109.5
H15G C152 H15I 109.5
H15H C152 H15I 109.5
C56X C153 C55X 115(2)
C56X C153 C54X 107(2)
C55X C153 C54X 112(2)
C155 C153 C156 109.8(9)
C155 C153 C154 110.3(8)
C156 C153 C154 103.6(9)
C56X C153 C146 114(2)
C55X C153 C146 103(2)
C155 C153 C146 110.1(9)
C54X C153 C146 105(3)
C156 C153 C146 113.8(8)
C154 C153 C146 109.1(9)
C153 C154 H15J 109.5
C153 C154 H15K 109.5
H15J C154 H15K 109.5
C153 C154 H15L 109.5
H15J C154 H15L 109.5
H15K C154 H15L 109.5
C153 C155 H15M 109.5
C153 C155 H15N 109.5
H15M C155 H15N 109.5
C153 C155 H15O 109.5
H15M C155 H15O 109.5
H15N C155 H15O 109.5
C153 C156 H15P 109.5
C153 C156 H15Q 109.5
H15P C156 H15Q 109.5
C153 C156 H15R 109.5
H15P C156 H15R 109.5
H15Q C156 H15R 109.5
C153 C54X H54A 109.5
C153 C54X H54B 109.5
H54A C54X H54B 109.5
C153 C54X H54C 109.5
H54A C54X H54C 109.5
H54B C54X H54C 109.5
C153 C55X H55A 109.5
C153 C55X H55B 109.5
H55A C55X H55B 109.5
C153 C55X H55C 109.5
H55A C55X H55C 109.5
H55B C55X H55C 109.5
C153 C56X H56A 109.5
C153 C56X H56B 109.5
H56A C56X H56B 109.5
C153 C56X H56C 109.5
H56A C56X H56C 109.5
H56B C56X H56C 109.5
N3 C157 C162 123.4(7)
N3 C157 C158 119.2(8)
C162 C157 C158 117.3(7)
F11 C158 C159 119.4(8)
F11 C158 C157 120.8(7)
C159 C158 C157 119.7(9)
C158 C159 F12 120.5(10)
C158 C159 C160 121.8(9)
F12 C159 C160 117.7(8)
F13 C160 C159 120.4(10)
F13 C160 C161 121.6(11)
C159 C160 C161 117.9(9)
C162 C161 F14 121.9(9)
C162 C161 C160 120.6(11)
F14 C161 C160 117.4(9)
C161 C162 F15 119.0(9)
C161 C162 C157 122.5(9)
F15 C162 C157 118.5(7)
N4 C163 C168 124.2(8)
N4 C163 C164 122.5(8)
C168 C163 C164 113.3(7)
C165 C164 F16 121.7(9)
C165 C164 C163 121.8(10)
F16 C164 C163 116.5(7)
C164 C165 C166 122.7(9)
C164 C165 F17 118.7(10)
C166 C165 F17 118.6(8)
F18 C166 C165 120.9(9)
F18 C166 C167 120.9(9)
C165 C166 C167 118.1(8)
C168 C167 F19 121.6(9)
C168 C167 C166 119.9(9)
F19 C167 C166 118.5(7)
C167 C168 F20 119.1(9)
C167 C168 C163 124.2(9)
F20 C168 C163 116.7(7)
O13 C169 C172 110.8(7)
O13 C169 C171 104.8(6)
C172 C169 C171 112.3(6)
O13 C169 C170 106.8(6)
C172 C169 C170 110.7(7)
C171 C169 C170 111.0(8)
C169 C170 H17A 109.5
C169 C170 H17B 109.5
H17A C170 H17B 109.5
C169 C170 H17C 109.5
H17A C170 H17C 109.5
H17B C170 H17C 109.5
C169 C171 H17D 109.5
C169 C171 H17E 109.5
H17D C171 H17E 109.5
C169 C171 H17F 109.5
H17D C171 H17F 109.5
H17E C171 H17F 109.5
C169 C172 H17G 109.5
C169 C172 H17H 109.5
H17G C172 H17H 109.5
C169 C172 H17I 109.5
H17G C172 H17I 109.5
H17H C172 H17I 109.5
O14 C173 C175 110.3(7)
O14 C173 C174 109.7(6)
C175 C173 C174 111.8(7)
O14 C173 C176 103.2(6)
C175 C173 C176 111.4(8)
C174 C173 C176 110.1(8)
C173 C174 H17J 109.5
C173 C174 H17K 109.5
H17J C174 H17K 109.5
C173 C174 H17L 109.5
H17J C174 H17L 109.5
H17K C174 H17L 109.5
C173 C175 H17M 109.5
C173 C175 H17N 109.5
H17M C175 H17N 109.5
C173 C175 H17O 109.5
H17M C175 H17O 109.5
H17N C175 H17O 109.5
C173 C176 H17P 109.5
C173 C176 H17Q 109.5
H17P C176 H17Q 109.5
C173 C176 H17R 109.5
H17P C176 H17R 109.5
H17Q C176 H17R 109.5
O15 C177 C178 103.7(7)
O15 C177 C179 108.8(8)
C178 C177 C179 111.5(7)
O15 C177 C180 107.1(6)
C178 C177 C180 111.9(8)
C179 C177 C180 113.2(7)
C177 C178 H17S 109.5
C177 C178 H17T 109.5
H17S C178 H17T 109.5
C177 C178 H17U 109.5
H17S C178 H17U 109.5
H17T C178 H17U 109.5
C177 C179 H17V 109.5
C177 C179 H17W 109.5
H17V C179 H17W 109.5
C177 C179 H17X 109.5
H17V C179 H17X 109.5
H17W C179 H17X 109.5
C177 C180 H18D 109.5
C177 C180 H18E 109.5
H18D C180 H18E 109.5
C177 C180 H18F 109.5
H18D C180 H18F 109.5
H18E C180 H18F 109.5
O16 C181 C184 109.1(7)
O16 C181 C182 104.2(6)
C184 C181 C182 109.7(8)
O16 C181 C183 110.3(6)
C184 C181 C183 112.2(7)
C182 C181 C183 111.1(7)
C181 C182 H18G 109.5
C181 C182 H18H 109.5
H18G C182 H18H 109.5
C181 C182 H18I 109.5
H18G C182 H18I 109.5
H18H C182 H18I 109.5
C181 C183 H18J 109.5
C181 C183 H18K 109.5
H18J C183 H18K 109.5
C181 C183 H18L 109.5
H18J C183 H18L 109.5
H18K C183 H18L 109.5
C181 C184 H18M 109.5
C181 C184 H18N 109.5
H18M C184 H18N 109.5
C181 C184 H18O 109.5
H18M C184 H18O 109.5
H18N C184 H18O 109.5
N5 C185 C186 178.0(13)
C185 C186 H18P 109.5
C185 C186 H18Q 109.5
H18P C186 H18Q 109.5
C185 C186 H18R 109.5
H18P C186 H18R 109.5
H18Q C186 H18R 109.5
N6 C187 C188 179.3(13)
C187 C188 H18S 109.5
C187 C188 H18T 109.5
H18S C188 H18T 109.5
C187 C188 H18U 109.5
H18S C188 H18U 109.5
H18T C188 H18U 109.5
N7 C189 C190 177.9(11)
C189 C190 H19D 109.5
C189 C190 H19E 109.5
H19D C190 H19E 109.5
C189 C190 H19F 109.5
H19D C190 H19F 109.5
H19E C190 H19F 109.5
N8 C191 C192 172.6(17)
C191 C192 H19G 109.5
C191 C192 H19H 109.5
H19G C192 H19H 109.5
C191 C192 H19I 109.5
H19G C192 H19I 109.5
H19H C192 H19I 109.5
N9 C193 C194 163.6(17)
C193 C194 H19J 109.5
C193 C194 H19K 109.5
H19J C194 H19K 109.5
C193 C194 H19L 109.5
H19J C194 H19L 109.5
H19K C194 H19L 109.5
N10 C195 C196 179.4(13)
C195 C196 H19M 109.5
C195 C196 H19N 109.5
H19M C196 H19N 109.5
C195 C196 H19O 109.5
H19M C196 H19O 109.5
H19N C196 H19O 109.5
N11 C197 C198 173(2)
C197 C198 H19P 109.5
C197 C198 H19Q 109.5
H19P C198 H19Q 109.5
C197 C198 H19R 109.5
H19P C198 H19R 109.5
H19Q C198 H19R 109.5

loop_
_geom_bond_atom_site_label_1
_geom_bond_atom_site_label_2
_geom_bond_distance
Mo1 N1 1.766(6)
Mo1 O5 1.821(5)
Mo1 O6 1.884(5)
Mo1 O1 1.921(5)
Mo1 O2 1.945(5)
O1 C1 1.374(7)
O2 C15 1.342(8)
Mo2 N2 1.755(7)
Mo2 O7 1.809(5)
Mo2 O8 1.910(6)
Mo2 O4 1.928(5)
Mo2 O3 1.939(5)
O3 C37 1.354(9)
O4 C51 1.371(8)
C1 C6 1.411(11)
C1 C2 1.422(11)
C2 C3 1.372(9)
C2 C7 1.545(11)
C3 C4 1.405(11)
C3 H3 0.9500
C4 C5 1.391(11)
C4 C11 1.517(10)
C5 C6 1.363(9)
C5 H5 0.9500
C6 C29 1.512(10)
C7 C9 1.528(10)
C7 C10 1.532(11)
C7 C8 1.567(10)
C8 H8A 0.9800
C8 H8B 0.9800
C8 H8C 0.9800
C9 H9A 0.9800
C9 H9B 0.9800
C9 H9C 0.9800
C10 H10A 0.9800
C10 H10B 0.9800
C10 H10C 0.9800
C11 C12 1.512(12)
C11 C14 1.540(12)
C11 C13 1.559(10)
C12 H12A 0.9800
C12 H12B 0.9800
C12 H12C 0.9800
C13 H13A 0.9800
C13 H13B 0.9800
C13 H13C 0.9800
C14 H14A 0.9800
C14 H14B 0.9800
C14 H14C 0.9800
C15 C20 1.395(9)
C15 C16 1.408(10)
C16 C17 1.385(10)
C16 C21 1.556(10)
C17 C18 1.402(9)
C17 H17 0.9500
C18 C19 1.383(10)
C18 C25 1.505(11)
C19 C20 1.391(10)
C19 H19 0.9500
C20 C29 1.513(10)
C21 C23 1.531(10)
C21 C24 1.535(11)
C21 C22 1.556(11)
C22 H22A 0.9800
C22 H22B 0.9800
C22 H22C 0.9800
C23 H23A 0.9800
C23 H23B 0.9800
C23 H23C 0.9800
C24 H24A 0.9800
C24 H24B 0.9800
C24 H24C 0.9800
C25 C28 1.496(13)
C25 C27 1.536(13)
C25 C28X 1.547(15)
C25 C26X 1.549(14)
C25 C26 1.554(12)
C25 C27X 1.582(14)
C26 H26A 0.9800
C26 H26B 0.9800
C26 H26C 0.9800
C27 H27A 0.9800
C27 H27B 0.9800
C27 H27C 0.9800
C28 H28A 0.9800
C28 H28B 0.9800
C28 H28C 0.9800
C26X H26D 0.9800
C26X H26E 0.9800
C26X H26F 0.9800
C27X H27D 0.9800
C27X H27E 0.9800
C27X H27F 0.9800
C28X H28D 0.9800
C28X H28E 0.9800
C28X H28F 0.9800
C29 C30 1.514(9)
C29 H29 1.0000
C30 C35 1.390(11)
C30 C31 1.398(9)
C31 C32 1.378(9)
C31 H31 0.9500
C32 C33 1.403(11)
C32 H32 0.9500
C33 C34 1.375(10)
C33 C36 1.529(9)
C34 C35 1.404(9)
C34 H34 0.9500
C35 H35 0.9500
C36 C56 1.522(10)
C36 C42 1.525(10)
C36 H36 1.0000
C37 C38 1.406(10)
C37 C42 1.420(9)
C38 C39 1.367(10)
C38 C43 1.547(10)
C39 C40 1.390(9)
C39 H39 0.9500
C40 C41 1.396(10)
C40 C47 1.520(10)
C41 C42 1.360(10)
C41 H41 0.9500
C43 C46 1.526(12)
C43 C45 1.555(11)
C43 C44 1.560(13)
C44 H44A 0.9800
C44 H44B 0.9800
C44 H44C 0.9800
C45 H45A 0.9800
C45 H45B 0.9800
C45 H45C 0.9800
C46 H46A 0.9800
C46 H46B 0.9800
C46 H46C 0.9800
C47 C50 1.514(10)
C47 C49 1.523(11)
C47 C48 1.535(10)
C48 H48A 0.9800
C48 H48B 0.9800
C48 H48C 0.9800
C49 H49A 0.9800
C49 H49B 0.9800
C49 H49C 0.9800
C50 H50A 0.9800
C50 H50B 0.9800
C50 H50C 0.9800
C51 C56 1.400(10)
C51 C52 1.413(11)
C52 C53 1.372(9)
C52 C57 1.557(11)
C53 C54 1.398(10)
C53 H53 0.9500
C54 C55 1.391(10)
C54 C61 1.505(9)
C55 C56 1.382(9)
C55 H55 0.9500
C57 C60 1.517(12)
C57 C58 1.548(12)
C57 C59 1.564(12)
C58 H58A 0.9800
C58 H58B 0.9800
C58 H58C 0.9800
C59 H59A 0.9800
C59 H59B 0.9800
C59 H59C 0.9800
C60 H60A 0.9800
C60 H60B 0.9800
C60 H60C 0.9800
C61 C62 1.534(11)
C61 C63 1.534(11)
C61 C64 1.545(10)
C62 H62A 0.9800
C62 H62B 0.9800
C62 H62C 0.9800
C63 H63A 0.9800
C63 H63B 0.9800
C63 H63C 0.9800
C64 H64A 0.9800
C64 H64B 0.9800
C64 H64C 0.9800
N1 C65 1.369(10)
C65 C66 1.377(11)
C65 C70 1.391(11)
C66 F1 1.352(9)
C66 C67 1.377(12)
C67 F2 1.340(9)
C67 C68 1.375(12)
C68 F3 1.357(10)
C68 C69 1.381(12)
C69 F4 1.331(9)
C69 C70 1.353(11)
C70 F5 1.367(9)
O5 C71 1.476(9)
C71 C74 1.495(12)
C71 C73 1.508(11)
C71 C72 1.536(11)
C72 H72A 0.9800
C72 H72B 0.9800
C72 H72C 0.9800
C73 H73A 0.9800
C73 H73B 0.9800
C73 H73C 0.9800
C74 H74A 0.9800
C74 H74B 0.9800
C74 H74C 0.9800
O6 C75 1.440(8)
C75 C77 1.490(12)
C75 C76 1.507(10)
C75 C78 1.525(10)
C76 H76A 0.9800
C76 H76B 0.9800
C76 H76C 0.9800
C77 H77A 0.9800
C77 H77B 0.9800
C77 H77C 0.9800
C78 H78A 0.9800
C78 H78B 0.9800
C78 H78C 0.9800
N2 C79 1.355(10)
C79 C84 1.385(10)
C79 C80 1.419(11)
C80 F6 1.334(8)
C80 C81 1.392(12)
C81 C82 1.329(11)
C81 F7 1.336(9)
C82 F8 1.336(10)
C82 C83 1.343(12)
C83 C84 1.353(12)
C83 F9 1.371(9)
C84 F10 1.361(9)
O7 C85 1.442(9)
C85 C88 1.504(13)
C85 C87 1.511(11)
C85 C86 1.527(11)
C86 H86A 0.9800
C86 H86B 0.9800
C86 H86C 0.9800
C87 H87A 0.9800
C87 H87B 0.9800
C87 H87C 0.9800
C88 H88A 0.9800
C88 H88B 0.9800
C88 H88C 0.9800
O8 C89 1.423(8)
C89 C91 1.490(10)
C89 C92 1.494(11)
C89 C90 1.584(13)
C90 H90A 0.9800
C90 H90B 0.9800
C90 H90C 0.9800
C91 H91A 0.9800
C91 H91B 0.9800
C91 H91C 0.9800
C92 H92A 0.9800
C92 H92B 0.9800
C92 H92C 0.9800
N3 C157 1.375(9)
N3 Mo3 1.757(6)
Mo3 O13 1.823(5)
Mo3 O14 1.870(5)
Mo3 O9 1.915(5)
Mo3 O10 1.972(4)
N4 C163 1.361(9)
N4 Mo4 1.766(6)
Mo4 O15 1.818(6)
Mo4 O16 1.860(5)
Mo4 O12 1.928(5)
Mo4 O11 1.954(5)
O9 C93 1.394(9)
O10 C107 1.374(8)
O11 C129 1.353(8)
F11 C158 1.323(10)
O12 C143 1.345(9)
F12 C159 1.365(10)
O13 C169 1.477(9)
F13 C160 1.347(9)
O14 C173 1.473(9)
F14 C161 1.347(11)
O15 C177 1.483(10)
F15 C162 1.336(9)
O16 C181 1.460(8)
F16 C164 1.346(10)
F17 C165 1.367(10)
F18 C166 1.333(8)
F19 C167 1.341(10)
F20 C168 1.357(9)
C93 C98 1.402(10)
C93 C94 1.411(9)
C94 C95 1.392(11)
C94 C99 1.554(11)
C95 C96 1.370(11)
C95 H95 0.9500
C96 C97 1.358(10)
C96 C103 1.563(11)
C97 C98 1.386(11)
C97 H97 0.9500
C98 C121 1.519(9)
C99 C100 1.518(10)
C99 C102 1.518(10)
C99 C101 1.529(10)
C100 H10D 0.9800
C100 H10E 0.9800
C100 H10F 0.9800
C101 H10G 0.9800
C101 H10H 0.9800
C101 H10I 0.9800
C102 H10J 0.9800
C102 H10K 0.9800
C102 H10L 0.9800
C103 C5X 1.462(13)
C103 C105 1.476(11)
C103 C104 1.519(10)
C103 C6X 1.520(12)
C103 C4X 1.583(12)
C103 C106 1.594(10)
C104 H10M 0.9800
C104 H10N 0.9800
C104 H10O 0.9800
C105 H10P 0.9800
C105 H10Q 0.9800
C105 H10R 0.9800
C106 H10S 0.9800
C106 H10T 0.9800
C106 H10U 0.9800
C4X H4A 0.9800
C4X H4B 0.9800
C4X H4C 0.9800
C5X H5A 0.9800
C5X H5B 0.9800
C5X H5C 0.9800
C6X H6A 0.9800
C6X H6B 0.9800
C6X H6C 0.9800
C107 C112 1.363(10)
C107 C108 1.421(9)
C108 C109 1.394(11)
C108 C113 1.535(11)
C109 C110 1.369(11)
C109 H109 0.9500
C110 C111 1.376(10)
C110 C117 1.511(11)
C111 C112 1.396(10)
C111 H111 0.9500
C112 C121 1.532(9)
C113 C114 1.525(9)
C113 C116 1.529(9)
C113 C115 1.529(10)
C114 H11A 0.9800
C114 H11B 0.9800
C114 H11C 0.9800
C115 H11D 0.9800
C115 H11E 0.9800
C115 H11F 0.9800
C116 H11G 0.9800
C116 H11H 0.9800
C116 H11I 0.9800
C117 C19X 1.469(18)
C117 C118 1.490(11)
C117 C120 1.540(12)
C117 C119 1.544(13)
C117 C20X 1.561(16)
C117 C18X 1.561(15)
C118 H11J 0.9800
C118 H11K 0.9800
C118 H11L 0.9800
C119 H11M 0.9800
C119 H11N 0.9800
C119 H11O 0.9800
C120 H12D 0.9800
C120 H12E 0.9800
C120 H12F 0.9800
C18X H18A 0.9800
C18X H18B 0.9800
C18X H18C 0.9800
C19X H19A 0.9800
C19X H19B 0.9800
C19X H19C 0.9800
C20X H20A 0.9800
C20X H20B 0.9800
C20X H20C 0.9800
C121 C122 1.528(9)
C121 H121 1.0000
C122 C127 1.363(9)
C122 C123 1.397(9)
C123 C124 1.377(9)
C123 H123 0.9500
C124 C125 1.382(9)
C124 H124 0.9500
C125 C126 1.385(10)
C125 C128 1.514(9)
C126 C127 1.382(10)
C126 H126 0.9500
C127 H127 0.9500
C128 C134 1.502(9)
C128 C148 1.509(9)
C128 H128 1.0000
C129 C134 1.389(10)
C129 C130 1.403(10)
C130 C131 1.408(10)
C130 C135 1.549(11)
C131 C132 1.364(11)
C131 H131 0.9500
C132 C133 1.381(9)
C132 C139 1.540(10)
C133 C134 1.381(10)
C133 H133 0.9500
C135 C138 1.528(9)
C135 C137 1.539(10)
C135 C136 1.562(11)
C136 H13D 0.9800
C136 H13E 0.9800
C136 H13F 0.9800
C137 H13G 0.9800
C137 H13H 0.9800
C137 H13I 0.9800
C138 H13J 0.9800
C138 H13K 0.9800
C138 H13L 0.9800
C139 C141 1.516(10)
C139 C142 1.519(12)
C139 C140 1.524(10)
C140 H14D 0.9800
C140 H14E 0.9800
C140 H14F 0.9800
C141 H14G 0.9800
C141 H14H 0.9800
C141 H14I 0.9800
C142 H14J 0.9800
C142 H14K 0.9800
C142 H14L 0.9800
C143 C144 1.406(9)
C143 C148 1.410(10)
C144 C145 1.410(11)
C144 C149 1.514(10)
C145 C146 1.358(11)
C145 H145 0.9500
C146 C147 1.376(10)
C146 C153 1.567(12)
C147 C148 1.403(11)
C147 H147 0.9500
C149 C152 1.526(10)
C149 C151 1.536(10)
C149 C150 1.550(11)
C150 H15A 0.9800
C150 H15B 0.9800
C150 H15C 0.9800
C151 H15D 0.9800
C151 H15E 0.9800
C151 H15F 0.9800
C152 H15G 0.9800
C152 H15H 0.9800
C152 H15I 0.9800
C153 C56X 1.495(17)
C153 C55X 1.50(2)
C153 C155 1.505(13)
C153 C54X 1.517(17)
C153 C156 1.523(11)
C153 C154 1.528(11)
C154 H15J 0.9800
C154 H15K 0.9800
C154 H15L 0.9800
C155 H15M 0.9800
C155 H15N 0.9800
C155 H15O 0.9800
C156 H15P 0.9800
C156 H15Q 0.9800
C156 H15R 0.9800
C54X H54A 0.9800
C54X H54B 0.9800
C54X H54C 0.9800
C55X H55A 0.9800
C55X H55B 0.9800
C55X H55C 0.9800
C56X H56A 0.9800
C56X H56B 0.9800
C56X H56C 0.9800
C157 C162 1.376(12)
C157 C158 1.409(11)
C158 C159 1.354(11)
C159 C160 1.382(14)
C160 C161 1.382(14)
C161 C162 1.336(11)
C163 C168 1.417(12)
C163 C164 1.430(11)
C164 C165 1.321(11)
C165 C166 1.365(13)
C166 C167 1.390(12)
C167 C168 1.324(10)
C169 C172 1.492(10)
C169 C171 1.497(10)
C169 C170 1.518(11)
C170 H17A 0.9800
C170 H17B 0.9800
C170 H17C 0.9800
C171 H17D 0.9800
C171 H17E 0.9800
C171 H17F 0.9800
C172 H17G 0.9800
C172 H17H 0.9800
C172 H17I 0.9800
C173 C175 1.489(12)
C173 C174 1.501(12)
C173 C176 1.512(11)
C174 H17J 0.9800
C174 H17K 0.9800
C174 H17L 0.9800
C175 H17M 0.9800
C175 H17N 0.9800
C175 H17O 0.9800
C176 H17P 0.9800
C176 H17Q 0.9800
C176 H17R 0.9800
C177 C178 1.492(11)
C177 C179 1.509(10)
C177 C180 1.523(11)
C178 H17S 0.9800
C178 H17T 0.9800
C178 H17U 0.9800
C179 H17V 0.9800
C179 H17W 0.9800
C179 H17X 0.9800
C180 H18D 0.9800
C180 H18E 0.9800
C180 H18F 0.9800
C181 C184 1.517(11)
C181 C182 1.519(10)
C181 C183 1.532(11)
C182 H18G 0.9800
C182 H18H 0.9800
C182 H18I 0.9800
C183 H18J 0.9800
C183 H18K 0.9800
C183 H18L 0.9800
C184 H18M 0.9800
C184 H18N 0.9800
C184 H18O 0.9800
N5 C185 1.149(9)
C185 C186 1.415(10)
C186 H18P 0.9800
C186 H18Q 0.9800
C186 H18R 0.9800
N6 C187 1.154(9)
C187 C188 1.450(10)
C188 H18S 0.9800
C188 H18T 0.9800
C188 H18U 0.9800
N7 C189 1.127(9)
C189 C190 1.452(9)
C190 H19D 0.9800
C190 H19E 0.9800
C190 H19F 0.9800
N8 C191 1.222(11)
C191 C192 1.472(11)
C192 H19G 0.9800
C192 H19H 0.9800
C192 H19I 0.9800
N9 C193 1.205(12)
C193 C194 1.465(13)
C194 H19J 0.9800
C194 H19K 0.9800
C194 H19L 0.9800
N10 C195 1.133(10)
C195 C196 1.453(11)
C196 H19M 0.9800
C196 H19N 0.9800
C196 H19O 0.9800
N11 C197 1.158(12)
C197 C198 1.438(12)
C198 H19P 0.9800
C198 H19Q 0.9800
C198 H19R 0.9800

loop_
_geom_torsion_atom_site_label_1
_geom_torsion_atom_site_label_2
_geom_torsion_atom_site_label_3
_geom_torsion_atom_site_label_4
_geom_torsion
Mo1 O1 C1 C6 -33.3(10)
Mo1 O1 C1 C2 151.9(6)
O1 C1 C2 C3 174.8(6)
C6 C1 C2 C3 -0.1(11)
O1 C1 C2 C7 -5.2(11)
C6 C1 C2 C7 179.9(6)
C1 C2 C3 C4 0.8(12)
C7 C2 C3 C4 -179.2(7)
C2 C3 C4 C5 -1.5(12)
C2 C3 C4 C11 -177.2(7)
C3 C4 C5 C6 1.5(12)
C11 C4 C5 C6 177.4(7)
C4 C5 C6 C1 -0.9(11)
C4 C5 C6 C29 175.7(7)
O1 C1 C6 C5 -174.6(6)
C2 C1 C6 C5 0.2(11)
O1 C1 C6 C29 8.9(10)
C2 C1 C6 C29 -176.4(7)
C3 C2 C7 C9 -122.5(8)
C1 C2 C7 C9 57.5(10)
C3 C2 C7 C10 -1.6(11)
C1 C2 C7 C10 178.4(7)
C3 C2 C7 C8 116.4(8)
C1 C2 C7 C8 -63.6(9)
C5 C4 C11 C12 -179.5(8)
C3 C4 C11 C12 -4.0(11)
C5 C4 C11 C14 58.9(10)
C3 C4 C11 C14 -125.5(9)
C5 C4 C11 C13 -57.7(11)
C3 C4 C11 C13 117.8(9)
Mo1 O2 C15 C20 -36.1(12)
Mo1 O2 C15 C16 148.7(6)
O2 C15 C16 C17 174.4(6)
C20 C15 C16 C17 -0.7(10)
O2 C15 C16 C21 -7.4(10)
C20 C15 C16 C21 177.5(6)
C15 C16 C17 C18 -2.3(11)
C21 C16 C17 C18 179.5(7)
C16 C17 C18 C19 2.4(11)
C16 C17 C18 C25 -176.4(7)
C17 C18 C19 C20 0.5(11)
C25 C18 C19 C20 179.3(7)
C18 C19 C20 C15 -3.4(11)
C18 C19 C20 C29 -176.4(7)
O2 C15 C20 C19 -171.7(6)
C16 C15 C20 C19 3.4(11)
O2 C15 C20 C29 1.6(10)
C16 C15 C20 C29 176.7(6)
C17 C16 C21 C23 119.3(8)
C15 C16 C21 C23 -58.8(10)
C17 C16 C21 C24 0.5(10)
C15 C16 C21 C24 -177.6(7)
C17 C16 C21 C22 -120.4(8)
C15 C16 C21 C22 61.4(9)
C19 C18 C25 C28 -6.8(14)
C17 C18 C25 C28 171.9(11)
C19 C18 C25 C27 119.9(11)
C17 C18 C25 C27 -61.4(11)
C19 C18 C25 C28X -45.0(13)
C17 C18 C25 C28X 133.7(12)
C19 C18 C25 C26X -174.8(13)
C17 C18 C25 C26X 3.9(16)
C19 C18 C25 C26 -125.4(10)
C17 C18 C25 C26 53.3(12)
C19 C18 C25 C27X 66.5(12)
C17 C18 C25 C27X -114.8(11)
C5 C6 C29 C20 -80.1(8)
C1 C6 C29 C20 96.4(8)
C5 C6 C29 C30 49.3(9)
C1 C6 C29 C30 -134.2(7)
C19 C20 C29 C6 91.4(8)
C15 C20 C29 C6 -81.8(8)
C19 C20 C29 C30 -37.4(9)
C15 C20 C29 C30 149.5(6)
C6 C29 C30 C35 -160.5(7)
C20 C29 C30 C35 -34.1(9)
C6 C29 C30 C31 28.0(9)
C20 C29 C30 C31 154.3(6)
C35 C30 C31 C32 1.0(10)
C29 C30 C31 C32 172.9(6)
C30 C31 C32 C33 -1.2(11)
C31 C32 C33 C34 2.1(11)
C31 C32 C33 C36 179.4(6)
C32 C33 C34 C35 -2.8(11)
C36 C33 C34 C35 179.9(6)
C31 C30 C35 C34 -1.7(10)
C29 C30 C35 C34 -173.7(6)
C33 C34 C35 C30 2.8(11)
C34 C33 C36 C56 -21.2(10)
C32 C33 C36 C56 161.6(7)
C34 C33 C36 C42 -143.6(7)
C32 C33 C36 C42 39.2(9)
Mo2 O3 C37 C38 -149.2(7)
Mo2 O3 C37 C42 28.7(13)
O3 C37 C38 C39 -175.0(7)
C42 C37 C38 C39 7.3(12)
O3 C37 C38 C43 0.4(12)
C42 C37 C38 C43 -177.3(7)
C37 C38 C39 C40 -3.1(12)
C43 C38 C39 C40 -178.3(8)
C38 C39 C40 C41 -1.0(12)
C38 C39 C40 C47 175.9(8)
C39 C40 C41 C42 1.0(12)
C47 C40 C41 C42 -176.0(7)
C40 C41 C42 C37 3.0(12)
C40 C41 C42 C36 171.7(7)
O3 C37 C42 C41 174.8(7)
C38 C37 C42 C41 -7.3(12)
O3 C37 C42 C36 5.8(10)
C38 C37 C42 C36 -176.4(7)
C56 C36 C42 C41 -92.0(9)
C33 C36 C42 C41 35.3(10)
C56 C36 C42 C37 76.5(8)
C33 C36 C42 C37 -156.2(6)
C39 C38 C43 C46 -1.2(13)
C37 C38 C43 C46 -176.2(8)
C39 C38 C43 C45 -121.0(9)
C37 C38 C43 C45 64.0(11)
C39 C38 C43 C44 119.1(9)
C37 C38 C43 C44 -55.9(10)
C39 C40 C47 C50 0.1(12)
C41 C40 C47 C50 176.8(7)
C39 C40 C47 C49 121.9(8)
C41 C40 C47 C49 -61.4(10)
C39 C40 C47 C48 -118.3(8)
C41 C40 C47 C48 58.4(9)
Mo2 O4 C51 C56 40.6(10)
Mo2 O4 C51 C52 -143.5(7)
O4 C51 C52 C53 -170.9(6)
C56 C51 C52 C53 5.0(12)
O4 C51 C52 C57 11.9(12)
C56 C51 C52 C57 -172.2(7)
C51 C52 C53 C54 -3.4(12)
C57 C52 C53 C54 173.8(8)
C52 C53 C54 C55 -1.3(11)
C52 C53 C54 C61 178.2(7)
C53 C54 C55 C56 4.6(11)
C61 C54 C55 C56 -175.0(6)
C54 C55 C56 C51 -3.0(11)
C54 C55 C56 C36 -176.5(6)
O4 C51 C56 C55 174.0(6)
C52 C51 C56 C55 -1.9(11)
O4 C51 C56 C36 -12.8(11)
C52 C51 C56 C36 171.3(7)
C42 C36 C56 C55 78.0(7)
C33 C36 C56 C55 -48.9(9)
C42 C36 C56 C51 -95.2(8)
C33 C36 C56 C51 137.9(7)
C53 C52 C57 C60 -120.0(8)
C51 C52 C57 C60 57.1(10)
C53 C52 C57 C58 -0.3(12)
C51 C52 C57 C58 176.9(8)
C53 C52 C57 C59 117.0(8)
C51 C52 C57 C59 -65.9(11)
C55 C54 C61 C62 171.8(7)
C53 C54 C61 C62 -7.7(11)
C55 C54 C61 C63 -67.1(9)
C53 C54 C61 C63 113.4(9)
C55 C54 C61 C64 51.7(10)
C53 C54 C61 C64 -127.8(8)
O5 Mo1 N1 C65 -144.9(19)
O6 Mo1 N1 C65 100.4(19)
O1 Mo1 N1 C65 -33.8(19)
O2 Mo1 N1 C65 9(3)
Mo1 N1 C65 C66 170.8(15)
Mo1 N1 C65 C70 -6(2)
N1 C65 C66 F1 2.4(13)
C70 C65 C66 F1 179.8(7)
N1 C65 C66 C67 -176.6(8)
C70 C65 C66 C67 0.8(13)
F1 C66 C67 F2 1.4(14)
C65 C66 C67 F2 -179.5(8)
F1 C66 C67 C68 179.3(8)
C65 C66 C67 C68 -1.6(15)
F2 C67 C68 F3 -2.7(14)
C66 C67 C68 F3 179.3(8)
F2 C67 C68 C69 -179.4(9)
C66 C67 C68 C69 2.6(15)
F3 C68 C69 F4 3.0(14)
C67 C68 C69 F4 179.7(8)
F3 C68 C69 C70 -179.6(8)
C67 C68 C69 C70 -2.9(15)
F4 C69 C70 F5 1.2(13)
C68 C69 C70 F5 -176.1(8)
F4 C69 C70 C65 179.5(8)
C68 C69 C70 C65 2.2(14)
N1 C65 C70 C69 176.3(8)
C66 C65 C70 C69 -1.1(13)
N1 C65 C70 F5 -5.5(13)
C66 C65 C70 F5 177.2(7)
N1 Mo1 O5 C71 -3.5(9)
O6 Mo1 O5 C71 98.3(9)
O1 Mo1 O5 C71 -94.3(9)
O2 Mo1 O5 C71 -178.5(9)
Mo1 O5 C71 C74 53.2(11)
Mo1 O5 C71 C73 -70.0(11)
Mo1 O5 C71 C72 172.2(7)
N1 Mo1 O6 C75 -3.1(7)
O5 Mo1 O6 C75 -108.9(7)
O1 Mo1 O6 C75 87.6(7)
O2 Mo1 O6 C75 165.4(7)
Mo1 O6 C75 C77 178.7(5)
Mo1 O6 C75 C76 -63.9(9)
Mo1 O6 C75 C78 60.3(9)
O7 Mo2 N2 C79 142.7(17)
O8 Mo2 N2 C79 -104.4(17)
O4 Mo2 N2 C79 33.8(17)
O3 Mo2 N2 C79 -14(3)
Mo2 N2 C79 C84 19(2)
Mo2 N2 C79 C80 -158.9(13)
N2 C79 C80 F6 -3.2(13)
C84 C79 C80 F6 179.0(8)
N2 C79 C80 C81 176.7(9)
C84 C79 C80 C81 -1.1(13)
F6 C80 C81 C82 -179.0(9)
C79 C80 C81 C82 1.1(15)
F6 C80 C81 F7 0.4(14)
C79 C80 C81 F7 -179.5(8)
F7 C81 C82 F8 0.4(16)
C80 C81 C82 F8 179.7(9)
F7 C81 C82 C83 179.8(10)
C80 C81 C82 C83 -0.8(17)
C81 C82 C83 C84 0.6(18)
F8 C82 C83 C84 -180.0(10)
C81 C82 C83 F9 178.1(10)
F8 C82 C83 F9 -2.5(17)
C82 C83 C84 F10 179.1(10)
F9 C83 C84 F10 1.5(15)
C82 C83 C84 C79 -0.7(17)
F9 C83 C84 C79 -178.2(9)
N2 C79 C84 C83 -176.9(9)
C80 C79 C84 C83 0.9(14)
N2 C79 C84 F10 3.4(14)
C80 C79 C84 F10 -178.8(8)
N2 Mo2 O7 C85 -1.5(10)
O8 Mo2 O7 C85 -103.0(10)
O4 Mo2 O7 C85 88.7(10)
O3 Mo2 O7 C85 172.7(10)
Mo2 O7 C85 C88 -50.9(12)
Mo2 O7 C85 C87 -172.5(8)
Mo2 O7 C85 C86 67.4(12)
Mo2 O8 C89 C91 68.6(9)
Mo2 O8 C89 C92 -59.2(10)
Mo2 O8 C89 C90 -176.1(6)
C157 N3 Mo3 O13 -151.1(12)
C157 N3 Mo3 O14 96.9(13)
C157 N3 Mo3 O9 -43.3(13)
C157 N3 Mo3 O10 16.4(19)
C163 N4 Mo4 O15 140.4(13)
C163 N4 Mo4 O16 -104.3(13)
C163 N4 Mo4 O12 29.4(13)
C163 N4 Mo4 O11 -10(2)
N3 Mo3 O13 C169 2.0(8)
O14 Mo3 O13 C169 102.8(7)
O9 Mo3 O13 C169 -89.5(7)
O10 Mo3 O13 C169 -174.9(7)
N3 Mo3 O14 C173 2.3(8)
O13 Mo3 O14 C173 -103.6(8)
O9 Mo3 O14 C173 95.0(8)
O10 Mo3 O14 C173 167.9(8)
N4 Mo4 O15 C177 3.3(9)
O16 Mo4 O15 C177 -99.5(8)
O12 Mo4 O15 C177 94.7(8)
O11 Mo4 O15 C177 178.1(8)
N4 Mo4 O16 C181 1.9(8)
O15 Mo4 O16 C181 108.1(8)
O12 Mo4 O16 C181 -90.3(8)
O11 Mo4 O16 C181 -167.5(8)
Mo3 O9 C93 C98 -42.4(10)
Mo3 O9 C93 C94 141.3(6)
O9 C93 C94 C95 178.2(6)
C98 C93 C94 C95 2.0(10)
O9 C93 C94 C99 -5.1(10)
C98 C93 C94 C99 178.6(6)
C93 C94 C95 C96 -1.2(11)
C99 C94 C95 C96 -177.9(7)
C94 C95 C96 C97 -0.8(12)
C94 C95 C96 C103 179.2(7)
C95 C96 C97 C98 2.1(12)
C103 C96 C97 C98 -177.9(7)
C96 C97 C98 C93 -1.4(11)
C96 C97 C98 C121 171.9(6)
O9 C93 C98 C97 -176.9(6)
C94 C93 C98 C97 -0.8(10)
O9 C93 C98 C121 9.8(10)
C94 C93 C98 C121 -174.1(6)
C95 C94 C99 C100 112.2(8)
C93 C94 C99 C100 -64.3(9)
C95 C94 C99 C102 -126.6(8)
C93 C94 C99 C102 56.9(9)
C95 C94 C99 C101 -6.4(10)
C93 C94 C99 C101 177.2(6)
C97 C96 C103 C5X 100.1(13)
C95 C96 C103 C5X -79.9(14)
C97 C96 C103 C105 -72.3(11)
C95 C96 C103 C105 107.7(10)
C97 C96 C103 C104 155.3(9)
C95 C96 C103 C104 -24.8(12)
C97 C96 C103 C6X -37.4(15)
C95 C96 C103 C6X 142.6(14)
C97 C96 C103 C4X -144.4(12)
C95 C96 C103 C4X 35.6(13)
C97 C96 C103 C106 43.7(10)
C95 C96 C103 C106 -136.3(9)
Mo3 O10 C107 C112 -41.5(11)
Mo3 O10 C107 C108 145.0(6)
C112 C107 C108 C109 -4.4(10)
O10 C107 C108 C109 168.9(6)
C112 C107 C108 C113 173.3(7)
O10 C107 C108 C113 -13.4(9)
C107 C108 C109 C110 0.5(11)
C113 C108 C109 C110 -177.2(7)
C108 C109 C110 C111 3.5(12)
C108 C109 C110 C117 -176.1(8)
C109 C110 C111 C112 -3.9(12)
C117 C110 C111 C112 175.8(8)
O10 C107 C112 C111 -168.9(6)
C108 C107 C112 C111 4.2(11)
O10 C107 C112 C121 5.1(10)
C108 C107 C112 C121 178.2(6)
C110 C111 C112 C107 0.2(11)
C110 C111 C112 C121 -173.7(7)
C109 C108 C113 C114 -116.1(8)
C107 C108 C113 C114 66.4(8)
C109 C108 C113 C116 4.7(9)
C107 C108 C113 C116 -172.8(6)
C109 C108 C113 C115 122.1(7)
C107 C108 C113 C115 -55.4(8)
C109 C110 C117 C19X -124.5(17)
C111 C110 C117 C19X 55.9(18)
C109 C110 C117 C118 57.7(13)
C111 C110 C117 C118 -121.9(10)
C109 C110 C117 C120 -177.3(9)
C111 C110 C117 C120 3.1(13)
C109 C110 C117 C119 -64.7(10)
C111 C110 C117 C119 115.7(9)
C109 C110 C117 C20X 114.0(13)
C111 C110 C117 C20X -65.6(14)
C109 C110 C117 C18X 8.5(18)
C111 C110 C117 C18X -171.1(16)
C97 C98 C121 C122 52.7(9)
C93 C98 C121 C122 -134.1(7)
C97 C98 C121 C112 -75.5(8)
C93 C98 C121 C112 97.7(8)
C107 C112 C121 C98 -81.7(8)
C111 C112 C121 C98 92.2(8)
C107 C112 C121 C122 148.3(7)
C111 C112 C121 C122 -37.9(9)
C98 C121 C122 C127 -162.2(7)
C112 C121 C122 C127 -37.9(10)
C98 C121 C122 C123 21.8(10)
C112 C121 C122 C123 146.1(7)
C127 C122 C123 C124 0.0(12)
C121 C122 C123 C124 176.1(7)
C122 C123 C124 C125 1.3(12)
C123 C124 C125 C126 -2.4(12)
C123 C124 C125 C128 171.8(7)
C124 C125 C126 C127 2.4(12)
C128 C125 C126 C127 -171.9(7)
C123 C122 C127 C126 0.0(12)
C121 C122 C127 C126 -176.1(7)
C125 C126 C127 C122 -1.2(13)
C124 C125 C128 C134 32.7(11)
C126 C125 C128 C134 -153.4(7)
C124 C125 C128 C148 162.6(7)
C126 C125 C128 C148 -23.4(10)
Mo4 O11 C129 C134 28.6(13)
Mo4 O11 C129 C130 -154.9(7)
O11 C129 C130 C131 -175.6(6)
C134 C129 C130 C131 0.7(10)
O11 C129 C130 C135 3.8(10)
C134 C129 C130 C135 -180.0(7)
C129 C130 C131 C132 1.0(11)
C135 C130 C131 C132 -178.3(7)
C130 C131 C132 C133 -2.3(11)
C130 C131 C132 C139 178.6(7)
C131 C132 C133 C134 2.0(11)
C139 C132 C133 C134 -178.9(7)
C132 C133 C134 C129 -0.4(10)
C132 C133 C134 C128 170.6(6)
O11 C129 C134 C133 175.2(6)
C130 C129 C134 C133 -1.0(11)
O11 C129 C134 C128 3.9(10)
C130 C129 C134 C128 -172.3(6)
C148 C128 C134 C133 -93.7(8)
C125 C128 C134 C133 39.3(10)
C148 C128 C134 C129 77.1(9)
C125 C128 C134 C129 -149.9(7)
C129 C130 C135 C138 -176.4(7)
C131 C130 C135 C138 2.9(10)
C129 C130 C135 C137 -55.6(9)
C131 C130 C135 C137 123.7(7)
C129 C130 C135 C136 63.1(9)
C131 C130 C135 C136 -117.6(7)
C131 C132 C139 C141 112.6(8)
C133 C132 C139 C141 -66.6(9)
C131 C132 C139 C142 -127.4(8)
C133 C132 C139 C142 53.5(9)
C131 C132 C139 C140 -9.0(10)
C133 C132 C139 C140 171.9(7)
Mo4 O12 C143 C144 -147.9(6)
Mo4 O12 C143 C148 36.7(12)
O12 C143 C144 C145 -172.8(7)
C148 C143 C144 C145 2.5(11)
O12 C143 C144 C149 5.6(11)
C148 C143 C144 C149 -179.1(7)
C143 C144 C145 C146 -4.1(12)
C149 C144 C145 C146 177.4(7)
C144 C145 C146 C147 2.4(13)
C144 C145 C146 C153 -177.3(8)
C145 C146 C147 C148 1.1(12)
C153 C146 C147 C148 -179.2(8)
C146 C147 C148 C143 -2.5(12)
C146 C147 C148 C128 -175.1(7)
O12 C143 C148 C147 175.9(7)
C144 C143 C148 C147 0.6(11)
O12 C143 C148 C128 -12.0(11)
C144 C143 C148 C128 172.8(7)
C134 C128 C148 C147 77.8(9)
C125 C128 C148 C147 -56.9(9)
C134 C128 C148 C143 -94.4(8)
C125 C128 C148 C143 130.9(7)
C143 C144 C149 C152 -57.7(10)
C145 C144 C149 C152 120.6(8)
C143 C144 C149 C151 -179.6(7)
C145 C144 C149 C151 -1.2(11)
C143 C144 C149 C150 63.7(9)
C145 C144 C149 C150 -118.0(8)
C145 C146 C153 C56X 119(3)
C147 C146 C153 C56X -61(3)
C145 C146 C153 C55X -115(2)
C147 C146 C153 C55X 65(2)
C145 C146 C153 C155 -60.8(11)
C147 C146 C153 C155 119.5(9)
C145 C146 C153 C54X 2(3)
C147 C146 C153 C54X -178(2)
C145 C146 C153 C156 175.5(9)
C147 C146 C153 C156 -4.2(14)
C145 C146 C153 C154 60.4(12)
C147 C146 C153 C154 -119.3(9)
Mo3 N3 C157 C162 -11.2(18)
Mo3 N3 C157 C158 168.3(10)
N3 C157 C158 F11 0.5(11)
C162 C157 C158 F11 -180.0(7)
N3 C157 C158 C159 178.6(7)
C162 C157 C158 C159 -1.8(12)
F11 C158 C159 F12 -1.8(12)
C157 C158 C159 F12 180.0(7)
F11 C158 C159 C160 179.5(8)
C157 C158 C159 C160 1.3(14)
C158 C159 C160 F13 -179.4(8)
F12 C159 C160 F13 1.9(14)
C158 C159 C160 C161 -2.0(15)
F12 C159 C160 C161 179.3(8)
F13 C160 C161 C162 -179.3(8)
C159 C160 C161 C162 3.3(15)
F13 C160 C161 F14 -2.2(15)
C159 C160 C161 F14 -179.5(8)
F14 C161 C162 F15 1.6(14)
C160 C161 C162 F15 178.7(9)
F14 C161 C162 C157 178.9(8)
C160 C161 C162 C157 -4.1(15)
N3 C157 C162 C161 -177.2(8)
C158 C157 C162 C161 3.3(13)
N3 C157 C162 F15 0.0(12)
C158 C157 C162 F15 -179.5(7)
Mo4 N4 C163 C168 15.6(18)
Mo4 N4 C163 C164 -162.4(10)
N4 C163 C164 C165 176.7(7)
C168 C163 C164 C165 -1.6(11)
N4 C163 C164 F16 -1.7(11)
C168 C163 C164 F16 -180.0(6)
F16 C164 C165 C166 -179.7(8)
C163 C164 C165 C166 2.0(13)
F16 C164 C165 F17 -1.7(12)
C163 C164 C165 F17 -180.0(7)
C164 C165 C166 F18 -179.8(7)
F17 C165 C166 F18 2.2(12)
C164 C165 C166 C167 -1.5(13)
F17 C165 C166 C167 -179.5(7)
F18 C166 C167 C168 178.9(7)
C165 C166 C167 C168 0.6(13)
F18 C166 C167 F19 -0.5(12)
C165 C166 C167 F19 -178.8(7)
F19 C167 C168 F20 -2.2(12)
C166 C167 C168 F20 178.4(7)
F19 C167 C168 C163 179.1(7)
C166 C167 C168 C163 -0.4(13)
N4 C163 C168 C167 -177.4(7)
C164 C163 C168 C167 0.8(12)
N4 C163 C168 F20 3.7(11)
C164 C163 C168 F20 -178.0(6)
Mo3 O13 C169 C172 52.3(10)
Mo3 O13 C169 C171 173.7(6)
Mo3 O13 C169 C170 -68.4(9)
Mo3 O14 C173 C175 -67.5(10)
Mo3 O14 C173 C174 56.0(11)
Mo3 O14 C173 C176 173.3(6)
Mo4 O15 C177 C178 -179.6(6)
Mo4 O15 C177 C179 -60.8(10)
Mo4 O15 C177 C180 62.0(11)
Mo4 O16 C181 C184 -64.4(10)
Mo4 O16 C181 C182 178.5(6)
Mo4 O16 C181 C183 59.2(10)
